data_1559303
loop_
_publ_author_name
'Li, Panpan'
'Liang, Quanbin'
'Hong, Eugene Yau-Hin'
'Chan, Chin-Yiu'
'Cheng, Yat-Hin'
'Leung, Ming-Yi'
'Chan, Mei-Yee'
'Low, Kam-Hung'
'Wu, Hongbin'
'Yam, Vivian Wing-Wah'

_publ_section_title
;
 Boron(iii) \b-diketonate-based small molecules for functional
 non-fullerene polymer solar cells and organic resistive memory devices
;
_journal_name_full 'Chemical Science'
_journal_paper_doi 10.1039/D0SC04047A
_journal_year 2020
_chemical_formula_moiety 'C81 H90 B2 F10 O4 S4, C6 H5 Cl'
_chemical_formula_sum 'C87 H95 B2 Cl F10 O4 S4'
_chemical_formula_weight 1579.93
_space_group_crystal_system tetragonal
_space_group_IT_number 122
_space_group_name_Hall 'I -4 2bw'
_space_group_name_H-M_alt 'I -4 2 d'
_atom_sites_solution_hydrogens geom
_atom_sites_solution_primary dual
_atom_sites_solution_secondary diff
_audit_creation_method SHELXL-2018/3
_audit_update_record
;
2019-10-23 deposited with the CCDC.	2020-09-17 downloaded from the CCDC.
;
_cell_angle_alpha 90
_cell_angle_beta 90
_cell_angle_gamma 90
_cell_formula_units_Z 16
_cell_length_a 48.916(3)
_cell_length_b 48.916(3)
_cell_length_c 13.7593(10)
_cell_measurement_reflns_used 7842
_cell_measurement_temperature 103(2)
_cell_measurement_theta_max 58.91
_cell_measurement_theta_min 3.14
_cell_volume 32923(4)
_computing_cell_refinement 'SAINT V8.38A (Bruker AXS Inc., 2017)'
_computing_data_collection 'APEX3 v2018.7-2 (Bruker-AXS, 2018)'
_computing_data_reduction 'SAINT V8.38A (Bruker AXS Inc., 2017)'
_computing_molecular_graphics 'shelXle (C.B. Huebschle, rev 924)'
_computing_publication_material 'XP, VERSION 5'
_computing_structure_refinement 'SHELXL-2018/3 (Sheldrick, 2018)'
_computing_structure_solution 'SHELXT 2014/5 (Sheldrick, 2014)'
_diffrn_ambient_temperature 103(2)
_diffrn_detector_area_resol_mean 7.3910
_diffrn_measured_fraction_theta_full 0.996
_diffrn_measured_fraction_theta_max 0.996
_diffrn_measurement_device_type
;
'Bruker D8 VENTURE KAPPA goniometer PHOTON II CPAD'
;
_diffrn_measurement_method '\f and \w scans'
_diffrn_radiation_type GaK\a
_diffrn_radiation_wavelength 1.34138
_diffrn_reflns_av_R_equivalents 0.1125
_diffrn_reflns_av_unetI/netI 0.0603
_diffrn_reflns_Laue_measured_fraction_full 0.996
_diffrn_reflns_Laue_measured_fraction_max 0.996
_diffrn_reflns_limit_h_max 58
_diffrn_reflns_limit_h_min -45
_diffrn_reflns_limit_k_max 58
_diffrn_reflns_limit_k_min -58
_diffrn_reflns_limit_l_max 15
_diffrn_reflns_limit_l_min -16
_diffrn_reflns_number 120627
_diffrn_reflns_point_group_measured_fraction_full 0.986
_diffrn_reflns_point_group_measured_fraction_max 0.986
_diffrn_reflns_theta_full 52.977
_diffrn_reflns_theta_max 52.977
_diffrn_reflns_theta_min 2.485
_diffrn_source 'Excillum MetalJet D2'
_exptl_absorpt_coefficient_mu 1.281
_exptl_absorpt_correction_T_max 0.7516
_exptl_absorpt_correction_T_min 0.6619
_exptl_absorpt_correction_type multi-scan
_exptl_absorpt_process_details
;
SADABS-2014/5 - Bruker AXS area detector scaling and absorption correction
;
_exptl_crystal_colour red
_exptl_crystal_density_diffrn 1.275
_exptl_crystal_description block
_exptl_crystal_F_000 13280
_exptl_crystal_size_max 0.103
_exptl_crystal_size_mid 0.071
_exptl_crystal_size_min 0.042
_refine_diff_density_max 0.793
_refine_diff_density_min -0.544
_refine_diff_density_rms 0.110
_refine_ls_abs_structure_details
;
 Refined as an inversion twin.
;
_refine_ls_abs_structure_Flack 0.56(8)
_refine_ls_extinction_method none
_refine_ls_goodness_of_fit_ref 1.125
_refine_ls_hydrogen_treatment constr
_refine_ls_matrix_type full
_refine_ls_number_parameters 1260
_refine_ls_number_reflns 14349
_refine_ls_number_restraints 3402
_refine_ls_restrained_S_all 1.043
_refine_ls_R_factor_all 0.1567
_refine_ls_R_factor_gt 0.0979
_refine_ls_shift/su_max 0.000
_refine_ls_shift/su_mean 0.000
_refine_ls_structure_factor_coef Fsqd
_refine_ls_weighting_details 'w=1/[\s^2^(Fo^2^)+(0.1886P)^2^+18.7100P] where P=(Fo^2^+2Fc^2^)/3'
_refine_ls_weighting_scheme calc
_refine_ls_wR_factor_gt 0.2642
_refine_ls_wR_factor_ref 0.3243
_reflns_Friedel_coverage 0.847
_reflns_Friedel_fraction_full 0.974
_reflns_Friedel_fraction_max 0.974
_reflns_number_gt 8009
_reflns_number_total 14349
_reflns_threshold_expression 'I > 2\s(I)'
_cod_data_source_file d0sc04047a2.cif
_cod_data_source_block ga_CHEM0781_sq
_cod_database_code 1559303
_shelx_shelxl_version_number 2018/3
_shelx_space_group_comment
;
The symmetry employed for this shelxl refinement is uniquely defined
by the following loop, which should always be used as a source of
symmetry information in preference to the above space-group names.
They are only intended as comments.
;
_shelx_estimated_absorpt_t_min 0.879
_shelx_estimated_absorpt_t_max 0.948

loop_
_space_group_symop_operation_xyz
'x, y, z'
'-x, -y, z'
'y, -x, -z'
'-y, x, -z'
'-x+1/2, y, -z+3/4'
'x+1/2, -y, -z+3/4'
'-y+1/2, -x, z+3/4'
'y+1/2, x, z+3/4'
'x+1/2, y+1/2, z+1/2'
'-x+1/2, -y+1/2, z+1/2'
'y+1/2, -x+1/2, -z+1/2'
'-y+1/2, x+1/2, -z+1/2'
'-x+1, y+1/2, -z+5/4'
'x+1, -y+1/2, -z+5/4'
'-y+1, -x+1/2, z+5/4'
'y+1, x+1/2, z+5/4'

loop_
_atom_site_label
_atom_site_type_symbol
_atom_site_fract_x
_atom_site_fract_y
_atom_site_fract_z
_atom_site_U_iso_or_equiv
_atom_site_adp_type
_atom_site_occupancy
_atom_site_site_symmetry_order
_atom_site_calc_flag
_atom_site_refinement_flags_posn
_atom_site_refinement_flags_adp
_atom_site_refinement_flags_occupancy
_atom_site_disorder_assembly
_atom_site_disorder_group
C2 C 0.85337(14) 0.68123(15) 0.5037(4) 0.043(3) Uani 1 1 d D . . . .
C3 C 0.82777(14) 0.69371(13) 0.5026(4) 0.039(3) Uani 1 1 d D . . . .
C4 C 0.82470(17) 0.72198(14) 0.5028(7) 0.037(3) Uani 1 1 d D . . . .
H4 H 0.807075 0.730140 0.503732 0.045 Uiso 1 1 calc R U . . .
C5 C 0.84806(13) 0.73780(17) 0.5015(9) 0.039(3) Uani 1 1 d D . . . .
H5 H 0.846409 0.757144 0.502883 0.047 Uiso 1 1 calc R U . . .
C6 C 0.87431(14) 0.72593(14) 0.4981(8) 0.037(3) Uani 1 1 d D . . . .
C7 C 0.87678(17) 0.69737(14) 0.4968(9) 0.049(3) Uani 1 1 d D . . . .
H7 H 0.894272 0.689076 0.491268 0.058 Uiso 1 1 calc R U . . .
S1 S 0.99441(6) 0.73609(7) 0.5011(2) 0.0440(8) Uani 1 1 d D . . . .
S2 S 0.93105(6) 0.73065(6) 0.5043(2) 0.0418(8) Uani 1 1 d D . . . .
F1 F 1.07277(16) 0.67522(15) 0.4696(6) 0.064(2) Uani 1 1 d D . . . .
F2 F 1.07312(16) 0.68816(17) 0.6291(5) 0.063(2) Uani 1 1 d D . . . .
O1 O 1.09868(15) 0.71250(14) 0.5162(7) 0.054(2) Uani 1 1 d D . . . .
O2 O 1.04826(15) 0.71390(14) 0.5179(7) 0.054(2) Uani 1 1 d D . . . .
B1 B 1.07306(18) 0.69677(18) 0.5328(6) 0.054(4) Uani 1 1 d D . . . .
C8 C 0.89822(12) 0.74354(14) 0.4947(7) 0.039(3) Uani 1 1 d D . . . .
C9 C 0.89891(17) 0.77150(15) 0.4846(9) 0.046(3) Uani 1 1 d D . . . .
H9 H 0.882967 0.782539 0.481084 0.056 Uiso 1 1 calc R U . . .
C10 C 0.92585(14) 0.78219(17) 0.4799(10) 0.049(3) Uani 1 1 d D . . . .
H10 H 0.929721 0.801014 0.469991 0.058 Uiso 1 1 calc R U . . .
C11 C 0.94566(12) 0.76275(13) 0.4909(7) 0.042(3) Uani 1 1 d D . . . .
C12 C 0.97511(12) 0.76537(13) 0.4939(8) 0.044(3) Uani 1 1 d D . . . .
C13 C 0.99162(14) 0.78903(13) 0.4875(6) 0.048(3) Uani 1 1 d D . . . .
C14 C 1.01907(15) 0.78223(16) 0.4934(9) 0.052(4) Uani 1 1 d D . . . .
H14 H 1.033170 0.795579 0.492483 0.063 Uiso 1 1 calc R U . . .
C15 C 1.02437(12) 0.75449(14) 0.5007(7) 0.043(3) Uani 1 1 d D . . . .
C16 C 1.04987(13) 0.74029(15) 0.5050(9) 0.044(3) Uani 1 1 d D . . . .
C17 C 1.07532(13) 0.75366(17) 0.5034(9) 0.044(3) Uani 1 1 d D . . . .
H17 H 1.076020 0.773047 0.500130 0.053 Uiso 1 1 calc R U . . .
C18 C 1.09909(13) 0.73894(15) 0.5064(8) 0.045(3) Uani 1 1 d D . . . .
C19 C 1.12660(13) 0.75167(13) 0.5018(8) 0.048(3) Uani 1 1 d D . . . .
C20 C 1.13078(16) 0.77978(14) 0.5030(8) 0.051(3) Uani 1 1 d D . . . .
H20 H 1.115286 0.791481 0.502882 0.062 Uiso 1 1 calc R U . . .
C21 C 1.15667(13) 0.79148(18) 0.5044(8) 0.061(4) Uani 1 1 d D . . . .
H21 H 1.159062 0.810712 0.508964 0.073 Uiso 1 1 calc R U . . .
C22 C 1.17892(15) 0.77387(15) 0.4990(8) 0.065(4) Uani 1 1 d D . . . .
C23 C 1.17523(15) 0.74572(15) 0.4950(9) 0.066(4) Uani 1 1 d D . . . .
H23 H 1.190714 0.734048 0.491331 0.079 Uiso 1 1 calc R U . . .
C24 C 1.14915(12) 0.73444(17) 0.4963(8) 0.056(4) Uani 1 1 d D . . . .
H24 H 1.146764 0.715184 0.493507 0.067 Uiso 1 1 calc R U . . .
C25 C 1.20672(15) 0.78619(17) 0.5022(5) 0.082(5) Uani 1 1 d D . . . .
F5 F 1.2132(8) 0.8042(6) 0.433(2) 0.101(4) Uani 0.167(10) 1 d D U P A 1
F6 F 1.2116(8) 0.7978(8) 0.5881(15) 0.091(4) Uani 0.167(10) 1 d D U P A 1
F7 F 1.2237(6) 0.7650(5) 0.493(3) 0.067(3) Uani 0.167(10) 1 d D U P A 1
F5B F 1.2055(2) 0.8133(2) 0.4927(9) 0.101(4) Uani 0.833(10) 1 d D . P A 2
F6B F 1.2191(2) 0.7808(2) 0.5863(7) 0.091(4) Uani 0.833(10) 1 d D . P A 2
F7B F 1.22240(18) 0.77663(19) 0.4307(7) 0.067(3) Uani 0.833(10) 1 d D . P A 2
C26 C 0.81925(15) 0.64687(14) 0.5039(4) 0.043(3) Uani 1 1 d D . . . .
C27 C 0.80686(13) 0.67252(14) 0.5018(5) 0.041(3) Uani 1 1 d D . . . .
C28 C 0.77849(15) 0.67432(17) 0.4999(8) 0.046(3) Uani 1 1 d D . . . .
H28 H 0.770037 0.691800 0.499781 0.055 Uiso 1 1 calc R U . . .
C29 C 0.76241(18) 0.65114(14) 0.4982(9) 0.044(3) Uani 1 1 d D . . . .
H29 H 0.743049 0.652715 0.497697 0.053 Uiso 1 1 calc R U . . .
C30 C 0.77480(14) 0.62511(14) 0.4970(9) 0.041(3) Uani 1 1 d D . . . .
C31 C 0.80342(14) 0.62324(15) 0.4981(7) 0.038(3) Uani 1 1 d D . . . .
H31 H 0.812010 0.605852 0.494889 0.045 Uiso 1 1 calc R U . . .
S3_1 S 0.77044(12) 0.56822(13) 0.5024(19) 0.0374(15) Uani 0.427(4) 1 d D U P B 1
C32_1 C 0.75754(16) 0.60113(15) 0.5077(17) 0.039(3) Uani 0.427(4) 1 d D U P B 1
C33_1 C 0.72984(19) 0.60024(17) 0.524(3) 0.041(4) Uani 0.427(4) 1 d D U P B 1
H33_1 H 0.719006 0.616144 0.533846 0.049 Uiso 0.427(4) 1 calc R U P B 1
C34_1 C 0.7189(2) 0.57336(14) 0.526(4) 0.042(3) Uani 0.427(4) 1 d D U P B 1
H34_1 H 0.700050 0.569539 0.534635 0.050 Uiso 0.427(4) 1 calc R U P B 1
C35_1 C 0.73834(15) 0.55353(12) 0.515(2) 0.040(3) Uani 0.427(4) 1 d D U P B 1
S4_1 S 0.76525(10) 0.50472(10) 0.499(2) 0.0376(15) Uani 0.427(4) 1 d D U P B 1
B2_1 B 0.80542(19) 0.42589(19) 0.4777(9) 0.041(2) Uani 0.427(4) 1 d D U P B 1
F3_1 F 0.8144(4) 0.4261(5) 0.3818(9) 0.046(3) Uani 0.427(4) 1 d D U P B 1
F4_1 F 0.8268(2) 0.4275(3) 0.5415(12) 0.046(3) Uani 0.427(4) 1 d D U P B 1
O3_1 O 0.78793(15) 0.45044(16) 0.4926(18) 0.040(2) Uani 0.427(4) 1 d D U P B 1
O4_1 O 0.78923(16) 0.40053(16) 0.4936(18) 0.043(2) Uani 0.427(4) 1 d D U P B 1
C36_1 C 0.73609(15) 0.52407(13) 0.510(3) 0.039(3) Uani 0.427(4) 1 d D U P B 1
C37_1 C 0.71262(13) 0.50722(14) 0.5119(17) 0.047(3) Uani 0.427(4) 1 d D U P B 1
C38_1 C 0.71936(16) 0.47970(15) 0.511(3) 0.039(4) Uani 0.427(4) 1 d D U P B 1
H38_1 H 0.706086 0.465572 0.515005 0.046 Uiso 0.427(4) 1 calc R U P B 1
C39_1 C 0.74714(15) 0.47460(13) 0.503(2) 0.038(3) Uani 0.427(4) 1 d D U P B 1
C40_1 C 0.76131(16) 0.44913(13) 0.497(3) 0.036(3) Uani 0.427(4) 1 d D U P B 1
C41_1 C 0.7474(2) 0.42403(13) 0.504(4) 0.040(4) Uani 0.427(4) 1 d D U P B 1
H41_1 H 0.728077 0.423349 0.510637 0.048 Uiso 0.427(4) 1 calc R U P B 1
C42_1 C 0.76271(18) 0.40065(13) 0.500(2) 0.039(3) Uani 0.427(4) 1 d D U P B 1
F8_1 F 0.7295(3) 0.2750(3) 0.5570(12) 0.063(4) Uani 0.427(4) 1 d D U P B 1
F9_1 F 0.7196(4) 0.2808(3) 0.4109(9) 0.055(3) Uani 0.427(4) 1 d D U P B 1
F10_1 F 0.6892(2) 0.2917(3) 0.5154(13) 0.049(3) Uani 0.427(4) 1 d D U P B 1
C43_1 C 0.75067(19) 0.37280(11) 0.498(2) 0.043(3) Uani 0.427(4) 1 d DG U P B 1
C44_1 C 0.72242(19) 0.36971(14) 0.500(2) 0.043(4) Uani 0.427(4) 1 d DG U P B 1
H44_1 H 0.710937 0.385374 0.499251 0.051 Uiso 0.427(4) 1 calc R U P B 1
C45_1 C 0.71098(17) 0.34371(17) 0.501(2) 0.042(4) Uani 0.427(4) 1 d DG U P B 1
H45_1 H 0.691672 0.341595 0.501882 0.050 Uiso 0.427(4) 1 calc R U P B 1
C46_1 C 0.7278(2) 0.32079(12) 0.5016(16) 0.047(4) Uani 0.427(4) 1 d DG U P B 1
C47_1 C 0.7560(2) 0.32388(12) 0.500(2) 0.042(4) Uani 0.427(4) 1 d DG U P B 1
H47_1 H 0.767507 0.308218 0.500749 0.051 Uiso 0.427(4) 1 calc R U P B 1
C48_1 C 0.76747(17) 0.34989(15) 0.499(3) 0.044(4) Uani 0.427(4) 1 d DG U P B 1
H48_1 H 0.786773 0.351998 0.498116 0.052 Uiso 0.427(4) 1 calc R U P B 1
C49_1 C 0.7163(2) 0.29264(16) 0.4985(9) 0.053(3) Uani 0.427(4) 1 d D U P B 1
C58_1 C 0.6834(2) 0.5179(5) 0.5137(12) 0.063(4) Uani 0.427(4) 1 d D U P B 1
H58A_1 H 0.682437 0.533695 0.558406 0.075 Uiso 0.427(4) 1 calc R U P B 1
H58B_1 H 0.671307 0.503410 0.539874 0.075 Uiso 0.427(4) 1 calc R U P B 1
C59_1 C 0.6724(2) 0.5270(7) 0.4098(12) 0.077(4) Uani 0.427(4) 1 d D U P B 1
H59A_1 H 0.682712 0.542908 0.385192 0.093 Uiso 0.427(4) 1 calc R U P B 1
H59B_1 H 0.674033 0.511811 0.362465 0.093 Uiso 0.427(4) 1 calc R U P B 1
C60_1 C 0.6411(3) 0.5347(7) 0.4265(11) 0.099(5) Uani 0.427(4) 1 d D U P B 1
H60A_1 H 0.630932 0.519034 0.454171 0.119 Uiso 0.427(4) 1 calc R U P B 1
H60B_1 H 0.639458 0.550449 0.471428 0.119 Uiso 0.427(4) 1 calc R U P B 1
C61_1 C 0.6296(4) 0.5424(6) 0.3218(12) 0.124(5) Uani 0.427(4) 1 d D U P B 1
H61A_1 H 0.626778 0.562353 0.316096 0.149 Uiso 0.427(4) 1 calc R U P B 1
H61B_1 H 0.612061 0.532978 0.309282 0.149 Uiso 0.427(4) 1 calc R U P B 1
C62_1 C 0.6524(4) 0.5323(4) 0.2473(12) 0.144(6) Uani 0.427(4) 1 d D U P B 1
H62A_1 H 0.670949 0.536488 0.272362 0.173 Uiso 0.427(4) 1 calc R U P B 1
H62B_1 H 0.650116 0.541327 0.183425 0.173 Uiso 0.427(4) 1 calc R U P B 1
C63_1 C 0.6481(5) 0.5002(4) 0.238(2) 0.156(6) Uani 0.427(4) 1 d D U P B 1
H63A_1 H 0.662715 0.491854 0.198181 0.187 Uiso 0.427(4) 1 calc R U P B 1
H63B_1 H 0.648127 0.491454 0.303056 0.187 Uiso 0.427(4) 1 calc R U P B 1
C64_1 C 0.6191(5) 0.4966(4) 0.187(3) 0.162(7) Uani 0.427(4) 1 d D U P B 1
H64A_1 H 0.604338 0.503919 0.228759 0.195 Uiso 0.427(4) 1 calc R U P B 1
H64B_1 H 0.618697 0.506260 0.123807 0.195 Uiso 0.427(4) 1 calc R U P B 1
C65_1 C 0.6156(7) 0.4645(4) 0.172(4) 0.175(10) Uani 0.427(4) 1 d D U P B 1
H65A_1 H 0.597971 0.460863 0.140391 0.263 Uiso 0.427(4) 1 calc R U P B 1
H65B_1 H 0.630415 0.457647 0.130756 0.263 Uiso 0.427(4) 1 calc R U P B 1
H65C_1 H 0.616141 0.455320 0.235084 0.263 Uiso 0.427(4) 1 calc R U P B 1
S3_2 S 0.76726(17) 0.56991(18) 0.495(3) 0.0374(15) Uani 0.297(4) 1 d D . P B 2
C32_2 C 0.7549(2) 0.60304(18) 0.500(2) 0.039(3) Uani 0.297(4) 1 d D . P B 2
C33_2 C 0.7269(2) 0.60263(19) 0.508(5) 0.041(4) Uani 0.297(4) 1 d D . P B 2
H33_2 H 0.715966 0.618659 0.506040 0.049 Uiso 0.297(4) 1 calc R U P B 2
C34_2 C 0.7159(3) 0.57599(17) 0.520(5) 0.042(3) Uani 0.297(4) 1 d D . P B 2
H34_2 H 0.697232 0.572551 0.534323 0.050 Uiso 0.297(4) 1 calc R U P B 2
C35_2 C 0.7350(2) 0.55579(16) 0.509(3) 0.040(3) Uani 0.297(4) 1 d D . P B 2
S4_2 S 0.76088(15) 0.50655(14) 0.4900(19) 0.0376(15) Uani 0.297(4) 1 d D . P B 2
B2_2 B 0.7993(2) 0.4268(2) 0.4650(14) 0.041(2) Uani 0.297(4) 1 d D . P B 2
F3_2 F 0.8080(5) 0.4266(6) 0.3688(13) 0.046(3) Uani 0.297(4) 1 d D . P B 2
F4_2 F 0.8209(3) 0.4281(4) 0.5278(17) 0.046(3) Uani 0.297(4) 1 d D . P B 2
O3_2 O 0.7824(2) 0.45176(19) 0.480(3) 0.040(2) Uani 0.297(4) 1 d D . P B 2
O4_2 O 0.7827(2) 0.4018(2) 0.483(2) 0.043(2) Uani 0.297(4) 1 d D . P B 2
C36_2 C 0.73220(19) 0.52636(16) 0.506(4) 0.039(3) Uani 0.297(4) 1 d D . P B 2
C37_2 C 0.70842(15) 0.50995(18) 0.508(2) 0.047(3) Uani 0.297(4) 1 d D . P B 2
C38_2 C 0.7144(2) 0.4825(2) 0.497(4) 0.039(4) Uani 0.297(4) 1 d D . P B 2
H38_2 H 0.700754 0.468725 0.492473 0.046 Uiso 0.297(4) 1 calc R U P B 2
C39_2 C 0.7421(2) 0.47679(16) 0.491(2) 0.038(3) Uani 0.297(4) 1 d D . P B 2
C40_2 C 0.7558(2) 0.45104(18) 0.486(3) 0.036(3) Uani 0.297(4) 1 d D . P B 2
C41_2 C 0.7413(2) 0.42624(18) 0.492(4) 0.040(4) Uani 0.297(4) 1 d D . P B 2
H41_2 H 0.721936 0.425918 0.493913 0.048 Uiso 0.297(4) 1 calc R U P B 2
C42_2 C 0.7563(2) 0.40260(18) 0.493(3) 0.039(3) Uani 0.297(4) 1 d D . P B 2
F8_2 F 0.7188(4) 0.2786(3) 0.5652(14) 0.063(4) Uani 0.297(4) 1 d D . P B 2
F9_2 F 0.6810(3) 0.2959(4) 0.5305(15) 0.055(3) Uani 0.297(4) 1 d D . P B 2
F10_2 F 0.7068(4) 0.2844(4) 0.4118(11) 0.049(3) Uani 0.297(4) 1 d D . P B 2
C43_2 C 0.7438(3) 0.37505(16) 0.503(3) 0.043(3) Uani 0.297(4) 1 d DG . P B 2
C44_2 C 0.7156(3) 0.37267(19) 0.510(3) 0.043(4) Uani 0.297(4) 1 d DG . P B 2
H44_2 H 0.704555 0.388597 0.515325 0.051 Uiso 0.297(4) 1 calc R U P B 2
C45_2 C 0.7034(2) 0.3470(2) 0.510(3) 0.042(4) Uani 0.297(4) 1 d DG . P B 2
H45_2 H 0.684131 0.345341 0.514624 0.050 Uiso 0.297(4) 1 calc R U P B 2
C46_2 C 0.7195(3) 0.32366(18) 0.502(2) 0.047(4) Uani 0.297(4) 1 d DG . P B 2
C47_2 C 0.7478(3) 0.32605(17) 0.495(3) 0.042(4) Uani 0.297(4) 1 d DG . P B 2
H47_2 H 0.758796 0.310118 0.489613 0.051 Uiso 0.297(4) 1 calc R U P B 2
C48_2 C 0.7599(2) 0.35174(19) 0.495(3) 0.044(4) Uani 0.297(4) 1 d DG . P B 2
H48_2 H 0.779221 0.353374 0.490313 0.052 Uiso 0.297(4) 1 calc R U P B 2
C49_2 C 0.7073(3) 0.2958(2) 0.5008(10) 0.053(3) Uani 0.297(4) 1 d D . P B 2
C58_2 C 0.6787(2) 0.5181(5) 0.5223(13) 0.063(4) Uani 0.297(4) 1 d D . P B 2
H58A_2 H 0.677576 0.531925 0.574682 0.075 Uiso 0.297(4) 1 calc R U P B 2
H58B_2 H 0.668194 0.501862 0.543641 0.075 Uiso 0.297(4) 1 calc R U P B 2
C59_2 C 0.6648(5) 0.5302(4) 0.4269(16) 0.077(4) Uani 0.297(4) 1 d D . P B 2
H59A_2 H 0.647962 0.540467 0.443525 0.093 Uiso 0.297(4) 1 calc R U P B 2
H59B_2 H 0.677513 0.542644 0.392604 0.093 Uiso 0.297(4) 1 calc R U P B 2
C60_2 C 0.6577(7) 0.5044(4) 0.3614(12) 0.099(5) Uani 0.297(4) 1 d D . P B 2
H60A_2 H 0.647199 0.490690 0.398935 0.119 Uiso 0.297(4) 1 calc R U P B 2
H60B_2 H 0.674682 0.495635 0.337014 0.119 Uiso 0.297(4) 1 calc R U P B 2
C61_2 C 0.6400(5) 0.5160(6) 0.2736(13) 0.124(5) Uani 0.297(4) 1 d D . P B 2
H61A_2 H 0.636798 0.535848 0.281617 0.149 Uiso 0.297(4) 1 calc R U P B 2
H61B_2 H 0.622135 0.506566 0.269968 0.149 Uiso 0.297(4) 1 calc R U P B 2
C62_2 C 0.6576(7) 0.5102(4) 0.1786(12) 0.144(6) Uani 0.297(4) 1 d D . P B 2
H62A_2 H 0.649895 0.519893 0.121898 0.173 Uiso 0.297(4) 1 calc R U P B 2
H62B_2 H 0.676803 0.516142 0.187941 0.173 Uiso 0.297(4) 1 calc R U P B 2
C63_2 C 0.6562(8) 0.4779(4) 0.1631(16) 0.156(6) Uani 0.297(4) 1 d D . P B 2
H63A_2 H 0.646552 0.469062 0.218004 0.187 Uiso 0.297(4) 1 calc R U P B 2
H63B_2 H 0.674754 0.470061 0.157790 0.187 Uiso 0.297(4) 1 calc R U P B 2
C64_2 C 0.6397(9) 0.4738(4) 0.065(2) 0.162(7) Uani 0.297(4) 1 d D . P B 2
H64A_2 H 0.620815 0.480976 0.070742 0.195 Uiso 0.297(4) 1 calc R U P B 2
H64B_2 H 0.648868 0.483330 0.010125 0.195 Uiso 0.297(4) 1 calc R U P B 2
C65_2 C 0.6393(15) 0.4416(5) 0.047(4) 0.175(10) Uani 0.297(4) 1 d D . P B 2
H65A_2 H 0.629347 0.437648 -0.013547 0.263 Uiso 0.297(4) 1 calc R U P B 2
H65B_2 H 0.658104 0.434922 0.041062 0.263 Uiso 0.297(4) 1 calc R U P B 2
H65C_2 H 0.630218 0.432582 0.101318 0.263 Uiso 0.297(4) 1 calc R U P B 2
S3_3 S 0.76965(19) 0.5683(2) 0.484(2) 0.0374(15) Uani 0.276(4) 1 d D . P B 3
C32_3 C 0.7575(3) 0.60104(19) 0.503(2) 0.039(3) Uani 0.276(4) 1 d D . P B 3
C33_3 C 0.7300(3) 0.6001(2) 0.524(5) 0.041(4) Uani 0.276(4) 1 d D . P B 3
H33_3 H 0.719609 0.615877 0.540434 0.049 Uiso 0.276(4) 1 calc R U P B 3
C34_3 C 0.7187(3) 0.57342(19) 0.520(6) 0.042(3) Uani 0.276(4) 1 d D . P B 3
H34_3 H 0.699793 0.569722 0.527723 0.050 Uiso 0.276(4) 1 calc R U P B 3
C35_3 C 0.73791(19) 0.55356(16) 0.505(3) 0.040(3) Uani 0.276(4) 1 d D . P B 3
S4_3 S 0.76498(14) 0.50466(16) 0.507(4) 0.0376(15) Uani 0.276(4) 1 d D . P B 3
B2_3 B 0.8049(3) 0.4263(3) 0.4582(14) 0.041(2) Uani 0.276(4) 1 d D . P B 3
F3_3 F 0.8120(6) 0.4267(7) 0.3603(14) 0.046(3) Uani 0.276(4) 1 d D . P B 3
F4_3 F 0.8275(3) 0.4281(5) 0.516(2) 0.046(3) Uani 0.276(4) 1 d D . P B 3
O3_3 O 0.7876(2) 0.4508(2) 0.478(3) 0.040(2) Uani 0.276(4) 1 d D . P B 3
O4_3 O 0.7893(3) 0.4009(2) 0.478(3) 0.043(2) Uani 0.276(4) 1 d D . P B 3
C36_3 C 0.73571(18) 0.52407(16) 0.504(4) 0.039(3) Uani 0.276(4) 1 d D . P B 3
C37_3 C 0.71234(16) 0.50726(18) 0.494(3) 0.047(3) Uani 0.276(4) 1 d D . P B 3
C38_3 C 0.7190(2) 0.47974(18) 0.496(5) 0.039(4) Uani 0.276(4) 1 d D . P B 3
H38_3 H 0.705699 0.465620 0.496606 0.046 Uiso 0.276(4) 1 calc R U P B 3
C39_3 C 0.7469(2) 0.47462(16) 0.497(3) 0.038(3) Uani 0.276(4) 1 d D . P B 3
C40_3 C 0.7612(2) 0.44926(17) 0.489(3) 0.036(3) Uani 0.276(4) 1 d D . P B 3
C41_3 C 0.7477(3) 0.42408(18) 0.501(6) 0.040(4) Uani 0.276(4) 1 d D . P B 3
H41_3 H 0.728652 0.423258 0.514141 0.048 Uiso 0.276(4) 1 calc R U P B 3
C42_3 C 0.7630(3) 0.40081(17) 0.492(3) 0.039(3) Uani 0.276(4) 1 d D . P B 3
F8_3 F 0.7185(5) 0.2795(4) 0.5790(11) 0.063(4) Uani 0.276(4) 1 d D . P B 3
F9_3 F 0.6935(3) 0.2905(4) 0.4625(16) 0.055(3) Uani 0.276(4) 1 d D . P B 3
F10_3 F 0.7334(4) 0.2757(3) 0.4281(14) 0.049(3) Uani 0.276(4) 1 d D . P B 3
C43_3 C 0.7514(3) 0.37285(15) 0.501(3) 0.043(3) Uani 0.276(4) 1 d DG . P B 3
C44_3 C 0.7236(3) 0.36883(19) 0.486(3) 0.043(4) Uani 0.276(4) 1 d DG . P B 3
H44_3 H 0.711864 0.384101 0.477713 0.051 Uiso 0.276(4) 1 calc R U P B 3
C45_3 C 0.7130(3) 0.3425(2) 0.483(3) 0.042(4) Uani 0.276(4) 1 d DG . P B 3
H45_3 H 0.694039 0.339730 0.472965 0.050 Uiso 0.276(4) 1 calc R U P B 3
C46_3 C 0.7303(3) 0.32014(17) 0.495(2) 0.047(4) Uani 0.276(4) 1 d DG . P B 3
C47_3 C 0.7581(3) 0.32415(17) 0.510(3) 0.042(4) Uani 0.276(4) 1 d DG . P B 3
H47_3 H 0.769857 0.308884 0.518648 0.051 Uiso 0.276(4) 1 calc R U P B 3
C48_3 C 0.7687(3) 0.3505(2) 0.513(4) 0.044(4) Uani 0.276(4) 1 d DG . P B 3
H48_3 H 0.787683 0.353255 0.523397 0.052 Uiso 0.276(4) 1 calc R U P B 3
C49_3 C 0.7198(3) 0.2916(2) 0.4914(10) 0.053(3) Uani 0.276(4) 1 d D . P B 3
C58_3 C 0.6836(2) 0.5187(5) 0.4832(15) 0.063(4) Uani 0.276(4) 1 d D . P B 3
H58A_3 H 0.673932 0.508233 0.432161 0.075 Uiso 0.276(4) 1 calc R U P B 3
H58B_3 H 0.684871 0.537928 0.461161 0.075 Uiso 0.276(4) 1 calc R U P B 3
C59_3 C 0.6660(3) 0.5177(7) 0.5805(14) 0.077(4) Uani 0.276(4) 1 d D . P B 3
H59A_3 H 0.674147 0.529618 0.630923 0.093 Uiso 0.276(4) 1 calc R U P B 3
H59B_3 H 0.665087 0.498760 0.606055 0.093 Uiso 0.276(4) 1 calc R U P B 3
C60_3 C 0.6364(2) 0.5283(5) 0.5506(17) 0.099(5) Uani 0.276(4) 1 d D . P B 3
H60A_3 H 0.637786 0.543198 0.502307 0.119 Uiso 0.276(4) 1 calc R U P B 3
H60B_3 H 0.626398 0.535066 0.608210 0.119 Uiso 0.276(4) 1 calc R U P B 3
C61_3 C 0.6214(5) 0.5024(5) 0.5051(18) 0.124(5) Uani 0.276(4) 1 d D . P B 3
H61A_3 H 0.634292 0.486917 0.497819 0.149 Uiso 0.276(4) 1 calc R U P B 3
H61B_3 H 0.605994 0.496534 0.546808 0.149 Uiso 0.276(4) 1 calc R U P B 3
C62_3 C 0.6106(6) 0.5123(5) 0.4017(14) 0.144(6) Uani 0.276(4) 1 d D . P B 3
H62A_3 H 0.624818 0.509655 0.351342 0.173 Uiso 0.276(4) 1 calc R U P B 3
H62B_3 H 0.605482 0.531846 0.403703 0.173 Uiso 0.276(4) 1 calc R U P B 3
C63_3 C 0.5846(4) 0.4937(6) 0.3796(18) 0.156(6) Uani 0.276(4) 1 d D . P B 3
H63A_3 H 0.577299 0.485689 0.440315 0.187 Uiso 0.276(4) 1 calc R U P B 3
H63B_3 H 0.570002 0.504627 0.348203 0.187 Uiso 0.276(4) 1 calc R U P B 3
C64_3 C 0.5953(6) 0.4704(6) 0.308(2) 0.162(7) Uani 0.276(4) 1 d D . P B 3
H64A_3 H 0.613677 0.475007 0.283046 0.195 Uiso 0.276(4) 1 calc R U P B 3
H64B_3 H 0.596251 0.452638 0.342442 0.195 Uiso 0.276(4) 1 calc R U P B 3
C65_3 C 0.5735(9) 0.4693(12) 0.222(2) 0.175(10) Uani 0.276(4) 1 d D . P B 3
H65A_3 H 0.578961 0.455235 0.175445 0.263 Uiso 0.276(4) 1 calc R U P B 3
H65B_3 H 0.555488 0.464877 0.248855 0.263 Uiso 0.276(4) 1 calc R U P B 3
H65C_3 H 0.572811 0.487113 0.189813 0.263 Uiso 0.276(4) 1 calc R U P B 3
C50_7 C 0.9817(5) 0.8183(2) 0.4756(8) 0.072(4) Uani 0.563(4) 1 d D U P C 1
H50A_7 H 0.996810 0.829739 0.449872 0.087 Uiso 0.563(4) 1 calc R U P C 1
H50B_7 H 0.966520 0.818840 0.428220 0.087 Uiso 0.563(4) 1 calc R U P C 1
C51_7 C 0.9722(3) 0.8297(5) 0.5712(10) 0.080(4) Uani 0.563(4) 1 d D U P C 1
H51A_7 H 0.962651 0.847179 0.558568 0.096 Uiso 0.563(4) 1 calc R U P C 1
H51B_7 H 0.958725 0.816888 0.599267 0.096 Uiso 0.563(4) 1 calc R U P C 1
C52_7 C 0.9941(3) 0.8348(4) 0.6457(8) 0.096(5) Uani 0.563(4) 1 d D U P C 1
H52A_7 H 0.997633 0.817464 0.680608 0.115 Uiso 0.563(4) 1 calc R U P C 1
H52B_7 H 1.011121 0.839872 0.611311 0.115 Uiso 0.563(4) 1 calc R U P C 1
C53_7 C 0.9880(3) 0.8566(4) 0.7197(9) 0.108(5) Uani 0.563(4) 1 d D U P C 1
H53A_7 H 0.983757 0.873734 0.684747 0.129 Uiso 0.563(4) 1 calc R U P C 1
H53B_7 H 1.004773 0.859810 0.758333 0.129 Uiso 0.563(4) 1 calc R U P C 1
C54_7 C 0.9650(3) 0.8506(4) 0.7887(10) 0.106(5) Uani 0.563(4) 1 d D U P C 1
H54A_7 H 0.947690 0.850344 0.751183 0.127 Uiso 0.563(4) 1 calc R U P C 1
H54B_7 H 0.967693 0.832064 0.815744 0.127 Uiso 0.563(4) 1 calc R U P C 1
C55_7 C 0.9616(4) 0.8702(3) 0.8719(10) 0.098(5) Uani 0.563(4) 1 d D U P C 1
H55A_7 H 0.979996 0.874457 0.898154 0.118 Uiso 0.563(4) 1 calc R U P C 1
H55B_7 H 0.953906 0.887479 0.846183 0.118 Uiso 0.563(4) 1 calc R U P C 1
C56_7 C 0.9439(5) 0.8607(4) 0.9543(10) 0.097(5) Uani 0.563(4) 1 d D U P C 1
H56A_7 H 0.951917 0.843737 0.981246 0.117 Uiso 0.563(4) 1 calc R U P C 1
H56B_7 H 0.925687 0.855965 0.927737 0.117 Uiso 0.563(4) 1 calc R U P C 1
C57_7 C 0.9400(6) 0.8806(4) 1.0362(12) 0.131(8) Uani 0.563(4) 1 d D U P C 1
H57A_7 H 0.928136 0.872447 1.085835 0.196 Uiso 0.563(4) 1 calc R U P C 1
H57B_7 H 0.957738 0.885080 1.064963 0.196 Uiso 0.563(4) 1 calc R U P C 1
H57C_7 H 0.931431 0.897344 1.011296 0.196 Uiso 0.563(4) 1 calc R U P C 1
C50_8 C 0.9824(9) 0.8186(3) 0.4766(15) 0.072(4) Uani 0.123(4) 1 d D . P C 2
H50A_8 H 0.989171 0.824612 0.412256 0.087 Uiso 0.123(4) 1 calc R U P C 2
H50B_8 H 0.962237 0.817950 0.471540 0.087 Uiso 0.123(4) 1 calc R U P C 2
C51_8 C 0.9888(5) 0.8415(6) 0.5456(19) 0.080(4) Uani 0.123(4) 1 d D . P C 2
H51A_8 H 0.998763 0.855851 0.509388 0.096 Uiso 0.123(4) 1 calc R U P C 2
H51B_8 H 1.001212 0.834448 0.596464 0.096 Uiso 0.123(4) 1 calc R U P C 2
C52_8 C 0.9646(5) 0.8546(6) 0.5947(12) 0.096(5) Uani 0.123(4) 1 d D . P C 2
H52A_8 H 0.956485 0.867958 0.549246 0.115 Uiso 0.123(4) 1 calc R U P C 2
H52B_8 H 0.950748 0.840220 0.606758 0.115 Uiso 0.123(4) 1 calc R U P C 2
C53_8 C 0.9704(5) 0.8688(6) 0.6891(13) 0.108(5) Uani 0.123(4) 1 d D . P C 2
H53A_8 H 0.970744 0.888785 0.676789 0.129 Uiso 0.123(4) 1 calc R U P C 2
H53B_8 H 0.988887 0.863469 0.711246 0.129 Uiso 0.123(4) 1 calc R U P C 2
C54_8 C 0.9506(6) 0.8634(4) 0.7703(13) 0.106(5) Uani 0.123(4) 1 d D . P C 2
H54A_8 H 0.959836 0.851825 0.819330 0.127 Uiso 0.123(4) 1 calc R U P C 2
H54B_8 H 0.935099 0.852719 0.743808 0.127 Uiso 0.123(4) 1 calc R U P C 2
C55_8 C 0.9393(5) 0.8881(4) 0.8209(14) 0.098(5) Uani 0.123(4) 1 d D . P C 2
H55A_8 H 0.927906 0.881886 0.876134 0.118 Uiso 0.123(4) 1 calc R U P C 2
H55B_8 H 0.954740 0.898686 0.848204 0.118 Uiso 0.123(4) 1 calc R U P C 2
C56_8 C 0.9224(7) 0.9071(5) 0.759(2) 0.097(5) Uani 0.123(4) 1 d D . P C 2
H56A_8 H 0.908275 0.896101 0.725578 0.117 Uiso 0.123(4) 1 calc R U P C 2
H56B_8 H 0.934340 0.915158 0.709119 0.117 Uiso 0.123(4) 1 calc R U P C 2
C57_8 C 0.9083(8) 0.9300(6) 0.812(4) 0.131(8) Uani 0.123(4) 1 d D . P C 2
H57A_8 H 0.897860 0.941018 0.765914 0.196 Uiso 0.123(4) 1 calc R U P C 2
H57B_8 H 0.895804 0.922336 0.861114 0.196 Uiso 0.123(4) 1 calc R U P C 2
H57C_8 H 0.921947 0.941450 0.844607 0.196 Uiso 0.123(4) 1 calc R U P C 2
C50_9 C 0.9815(6) 0.8181(2) 0.4712(12) 0.072(4) Uani 0.314(4) 1 d D . P C 3
H50A_9 H 0.995004 0.828522 0.432739 0.087 Uiso 0.314(4) 1 calc R U P C 3
H50B_9 H 0.963979 0.817798 0.435131 0.087 Uiso 0.314(4) 1 calc R U P C 3
C51_9 C 0.9775(8) 0.8312(3) 0.5689(12) 0.080(4) Uani 0.314(4) 1 d D . P C 3
H51A_9 H 0.994599 0.828952 0.606709 0.096 Uiso 0.314(4) 1 calc R U P C 3
H51B_9 H 0.962927 0.821194 0.603720 0.096 Uiso 0.314(4) 1 calc R U P C 3
C52_9 C 0.9702(7) 0.8610(2) 0.5680(14) 0.096(5) Uani 0.314(4) 1 d D . P C 3
H52A_9 H 0.957417 0.864314 0.513528 0.115 Uiso 0.314(4) 1 calc R U P C 3
H52B_9 H 0.987038 0.871660 0.554479 0.115 Uiso 0.314(4) 1 calc R U P C 3
C53_9 C 0.9575(7) 0.8720(2) 0.6594(14) 0.108(5) Uani 0.314(4) 1 d D . P C 3
H53A_9 H 0.940279 0.861973 0.671320 0.129 Uiso 0.314(4) 1 calc R U P C 3
H53B_9 H 0.969959 0.868057 0.714294 0.129 Uiso 0.314(4) 1 calc R U P C 3
C54_9 C 0.9513(7) 0.9021(3) 0.6600(10) 0.106(5) Uani 0.314(4) 1 d D . P C 3
H54A_9 H 0.934453 0.905167 0.621463 0.127 Uiso 0.314(4) 1 calc R U P C 3
H54B_9 H 0.966364 0.911775 0.626510 0.127 Uiso 0.314(4) 1 calc R U P C 3
C55_9 C 0.9474(10) 0.9149(3) 0.7582(11) 0.098(5) Uani 0.314(4) 1 d D . P C 3
H55A_9 H 0.962335 0.908601 0.801198 0.118 Uiso 0.314(4) 1 calc R U P C 3
H55B_9 H 0.930005 0.908094 0.785880 0.118 Uiso 0.314(4) 1 calc R U P C 3
C56_9 C 0.9468(9) 0.9456(3) 0.7606(16) 0.097(5) Uani 0.314(4) 1 d D . P C 3
H56A_9 H 0.935130 0.952096 0.706544 0.117 Uiso 0.314(4) 1 calc R U P C 3
H56B_9 H 0.965571 0.952406 0.748203 0.117 Uiso 0.314(4) 1 calc R U P C 3
C57_9 C 0.9367(10) 0.9584(4) 0.8532(19) 0.131(8) Uani 0.314(4) 1 d D . P C 3
H57A_9 H 0.937123 0.978329 0.847084 0.196 Uiso 0.314(4) 1 calc R U P C 3
H57B_9 H 0.917864 0.952395 0.865499 0.196 Uiso 0.314(4) 1 calc R U P C 3
H57C_9 H 0.948395 0.952706 0.907281 0.196 Uiso 0.314(4) 1 calc R U P C 3
C1_5 C 0.85058(15) 0.64989(15) 0.5147(5) 0.049(2) Uani 0.365(4) 1 d D . P D 1
C66_5 C 0.8583(5) 0.6421(3) 0.6203(7) 0.059(3) Uani 0.365(4) 1 d D . P D 1
H66A_5 H 0.876303 0.650279 0.636130 0.071 Uiso 0.365(4) 1 calc R U P D 1
H66B_5 H 0.844647 0.650059 0.665234 0.071 Uiso 0.365(4) 1 calc R U P D 1
C67_5 C 0.8598(6) 0.6109(3) 0.6370(14) 0.088(5) Uani 0.365(4) 1 d D . P D 1
H67A_5 H 0.865159 0.601913 0.575346 0.105 Uiso 0.365(4) 1 calc R U P D 1
H67B_5 H 0.841282 0.604149 0.654240 0.105 Uiso 0.365(4) 1 calc R U P D 1
C68_5 C 0.8800(4) 0.6021(3) 0.7177(13) 0.113(5) Uani 0.365(4) 1 d D . P D 1
H68A_5 H 0.880111 0.616326 0.769019 0.136 Uiso 0.365(4) 1 calc R U P D 1
H68B_5 H 0.898656 0.601318 0.689651 0.136 Uiso 0.365(4) 1 calc R U P D 1
C69_5 C 0.8733(7) 0.5742(3) 0.7647(11) 0.132(6) Uani 0.365(4) 1 d D . P D 1
H69A_5 H 0.853832 0.569897 0.752798 0.159 Uiso 0.365(4) 1 calc R U P D 1
H69B_5 H 0.884398 0.559864 0.732473 0.159 Uiso 0.365(4) 1 calc R U P D 1
C70_5 C 0.8788(6) 0.5730(3) 0.8755(9) 0.149(7) Uani 0.365(4) 1 d D . P D 1
H70A_5 H 0.893005 0.586672 0.891940 0.178 Uiso 0.365(4) 1 calc R U P D 1
H70B_5 H 0.861850 0.578282 0.910235 0.178 Uiso 0.365(4) 1 calc R U P D 1
C71_5 C 0.8881(6) 0.5446(3) 0.9126(12) 0.165(8) Uani 0.365(4) 1 d D . P D 1
H71A_5 H 0.893086 0.533172 0.855930 0.198 Uiso 0.365(4) 1 calc R U P D 1
H71B_5 H 0.872613 0.535713 0.946006 0.198 Uiso 0.365(4) 1 calc R U P D 1
C72_5 C 0.9128(4) 0.5457(7) 0.9830(15) 0.173(9) Uani 0.365(4) 1 d D . P D 1
H72A_5 H 0.926515 0.532021 0.961946 0.208 Uiso 0.365(4) 1 calc R U P D 1
H72B_5 H 0.921422 0.563959 0.978482 0.208 Uiso 0.365(4) 1 calc R U P D 1
C73_5 C 0.9053(8) 0.5401(13) 1.0905(11) 0.188(12) Uani 0.365(4) 1 d D . P D 1
H73A_5 H 0.921805 0.541071 1.130677 0.283 Uiso 0.365(4) 1 calc R U P D 1
H73B_5 H 0.892093 0.553803 1.112760 0.283 Uiso 0.365(4) 1 calc R U P D 1
H73C_5 H 0.897192 0.521824 1.096203 0.283 Uiso 0.365(4) 1 calc R U P D 1
C74_5 C 0.8640(5) 0.6325(4) 0.4338(6) 0.054(3) Uani 0.365(4) 1 d D . P D 1
H74A_5 H 0.857790 0.613404 0.443245 0.064 Uiso 0.365(4) 1 calc R U P D 1
H74B_5 H 0.883979 0.632607 0.446040 0.064 Uiso 0.365(4) 1 calc R U P D 1
C75_5 C 0.8599(5) 0.6394(3) 0.3249(6) 0.060(4) Uani 0.365(4) 1 d D . P D 1
H75A_5 H 0.840090 0.641446 0.312146 0.071 Uiso 0.365(4) 1 calc R U P D 1
H75B_5 H 0.868745 0.657143 0.310949 0.071 Uiso 0.365(4) 1 calc R U P D 1
C76_5 C 0.8716(5) 0.6176(3) 0.2545(5) 0.072(4) Uani 0.365(4) 1 d D . P D 1
H76A_5 H 0.890925 0.614092 0.271809 0.086 Uiso 0.365(4) 1 calc R U P D 1
H76B_5 H 0.861391 0.600306 0.263688 0.086 Uiso 0.365(4) 1 calc R U P D 1
C77_5 C 0.8701(4) 0.6258(4) 0.1460(6) 0.081(4) Uani 0.365(4) 1 d D . P D 1
H77A_5 H 0.871996 0.609164 0.105676 0.098 Uiso 0.365(4) 1 calc R U P D 1
H77B_5 H 0.885767 0.637933 0.130881 0.098 Uiso 0.365(4) 1 calc R U P D 1
C78_5 C 0.8433(3) 0.6406(4) 0.1173(10) 0.077(4) Uani 0.365(4) 1 d D . P D 1
H78A_5 H 0.829802 0.626828 0.095895 0.093 Uiso 0.365(4) 1 calc R U P D 1
H78B_5 H 0.835790 0.649849 0.175530 0.093 Uiso 0.365(4) 1 calc R U P D 1
C79_5 C 0.8469(5) 0.6621(3) 0.0355(9) 0.078(4) Uani 0.365(4) 1 d D . P D 1
H79A_5 H 0.831554 0.675284 0.038975 0.094 Uiso 0.365(4) 1 calc R U P D 1
H79B_5 H 0.864014 0.672357 0.047148 0.094 Uiso 0.365(4) 1 calc R U P D 1
C80_5 C 0.8478(5) 0.6497(5) -0.0680(8) 0.077(5) Uani 0.365(4) 1 d D . P D 1
H80A_5 H 0.829952 0.652840 -0.099925 0.093 Uiso 0.365(4) 1 calc R U P D 1
H80B_5 H 0.850532 0.629730 -0.062654 0.093 Uiso 0.365(4) 1 calc R U P D 1
C81_5 C 0.8707(4) 0.6617(6) -0.1333(12) 0.048(4) Uani 0.365(4) 1 d D . P D 1
H81A_5 H 0.870017 0.652988 -0.197367 0.072 Uiso 0.365(4) 1 calc R U P D 1
H81B_5 H 0.867892 0.681465 -0.140609 0.072 Uiso 0.365(4) 1 calc R U P D 1
H81C_5 H 0.888499 0.658325 -0.103290 0.072 Uiso 0.365(4) 1 calc R U P D 1
C1_4 C 0.85067(15) 0.64980(15) 0.5115(6) 0.049(2) Uani 0.355(4) 1 d D U P D 2
C66_4 C 0.8655(5) 0.6378(2) 0.6013(10) 0.059(3) Uani 0.355(4) 1 d D U P D 2
H66A_4 H 0.884444 0.644882 0.603072 0.071 Uiso 0.355(4) 1 calc R U P D 2
H66B_4 H 0.856091 0.644078 0.660904 0.071 Uiso 0.355(4) 1 calc R U P D 2
C67_4 C 0.8664(8) 0.6061(2) 0.6012(7) 0.088(5) Uani 0.355(4) 1 d D U P D 2
H67A_4 H 0.849126 0.599142 0.572946 0.105 Uiso 0.355(4) 1 calc R U P D 2
H67B_4 H 0.881539 0.600048 0.558663 0.105 Uiso 0.355(4) 1 calc R U P D 2
C68_4 C 0.8703(11) 0.5933(2) 0.7032(9) 0.113(5) Uani 0.355(4) 1 d D U P D 2
H68A_4 H 0.856130 0.600725 0.747312 0.136 Uiso 0.355(4) 1 calc R U P D 2
H68B_4 H 0.888341 0.598958 0.728886 0.136 Uiso 0.355(4) 1 calc R U P D 2
C69_4 C 0.8686(8) 0.5617(2) 0.7044(10) 0.132(6) Uani 0.355(4) 1 d D U P D 2
H69A_4 H 0.879583 0.554442 0.649704 0.159 Uiso 0.355(4) 1 calc R U P D 2
H69B_4 H 0.849385 0.556180 0.693631 0.159 Uiso 0.355(4) 1 calc R U P D 2
C70_4 C 0.8789(4) 0.5486(3) 0.8001(13) 0.149(7) Uani 0.355(4) 1 d D U P D 2
H70A_4 H 0.896573 0.539408 0.787420 0.178 Uiso 0.355(4) 1 calc R U P D 2
H70B_4 H 0.882162 0.563214 0.848294 0.178 Uiso 0.355(4) 1 calc R U P D 2
C71_4 C 0.8588(6) 0.5275(4) 0.8444(10) 0.165(8) Uani 0.355(4) 1 d D U P D 2
H71A_4 H 0.841209 0.528590 0.809330 0.198 Uiso 0.355(4) 1 calc R U P D 2
H71B_4 H 0.866315 0.508872 0.834081 0.198 Uiso 0.355(4) 1 calc R U P D 2
C72_4 C 0.8535(5) 0.5315(6) 0.9544(12) 0.173(9) Uani 0.355(4) 1 d D U P D 2
H72A_4 H 0.852840 0.551365 0.968421 0.208 Uiso 0.355(4) 1 calc R U P D 2
H72B_4 H 0.835302 0.523803 0.970468 0.208 Uiso 0.355(4) 1 calc R U P D 2
C73_4 C 0.8752(8) 0.5181(10) 1.0210(15) 0.188(12) Uani 0.355(4) 1 d D U P D 2
H73A_4 H 0.870465 0.521493 1.089173 0.283 Uiso 0.355(4) 1 calc R U P D 2
H73B_4 H 0.875611 0.498355 1.009005 0.283 Uiso 0.355(4) 1 calc R U P D 2
H73C_4 H 0.893172 0.525953 1.006956 0.283 Uiso 0.355(4) 1 calc R U P D 2
C74_4 C 0.8624(4) 0.6414(3) 0.4113(8) 0.054(3) Uani 0.355(4) 1 d D U P D 2
H74A_4 H 0.861311 0.657709 0.368831 0.064 Uiso 0.355(4) 1 calc R U P D 2
H74B_4 H 0.882089 0.637515 0.420995 0.064 Uiso 0.355(4) 1 calc R U P D 2
C75_4 C 0.8504(4) 0.6171(3) 0.3530(9) 0.060(4) Uani 0.355(4) 1 d D U P D 2
H75A_4 H 0.831844 0.622124 0.330436 0.071 Uiso 0.355(4) 1 calc R U P D 2
H75B_4 H 0.848584 0.601207 0.396926 0.071 Uiso 0.355(4) 1 calc R U P D 2
C76_4 C 0.8678(4) 0.6086(3) 0.2639(7) 0.072(4) Uani 0.355(4) 1 d D U P D 2
H76A_4 H 0.886560 0.604378 0.286127 0.086 Uiso 0.355(4) 1 calc R U P D 2
H76B_4 H 0.859968 0.591732 0.235782 0.086 Uiso 0.355(4) 1 calc R U P D 2
C77_4 C 0.8694(3) 0.6307(4) 0.1833(10) 0.081(4) Uani 0.355(4) 1 d D U P D 2
H77A_4 H 0.883388 0.625154 0.135342 0.098 Uiso 0.355(4) 1 calc R U P D 2
H77B_4 H 0.875403 0.648135 0.212878 0.098 Uiso 0.355(4) 1 calc R U P D 2
C78_4 C 0.8420(3) 0.6356(4) 0.1294(10) 0.077(4) Uani 0.355(4) 1 d D U P D 2
H78A_4 H 0.835560 0.617966 0.102359 0.093 Uiso 0.355(4) 1 calc R U P D 2
H78B_4 H 0.828193 0.641891 0.177006 0.093 Uiso 0.355(4) 1 calc R U P D 2
C79_4 C 0.8439(5) 0.6567(4) 0.0460(9) 0.078(4) Uani 0.355(4) 1 d D U P D 2
H79A_4 H 0.853916 0.672989 0.069776 0.094 Uiso 0.355(4) 1 calc R U P D 2
H79B_4 H 0.825151 0.662689 0.028627 0.094 Uiso 0.355(4) 1 calc R U P D 2
C80_4 C 0.8582(6) 0.6459(4) -0.0466(11) 0.077(5) Uani 0.355(4) 1 d D U P D 2
H80A_4 H 0.847579 0.630305 -0.072476 0.093 Uiso 0.355(4) 1 calc R U P D 2
H80B_4 H 0.876553 0.638965 -0.028491 0.093 Uiso 0.355(4) 1 calc R U P D 2
C81_4 C 0.8615(6) 0.6675(5) -0.1279(11) 0.048(4) Uani 0.355(4) 1 d D U P D 2
H81A_4 H 0.870723 0.659274 -0.183871 0.072 Uiso 0.355(4) 1 calc R U P D 2
H81B_4 H 0.843457 0.674198 -0.147584 0.072 Uiso 0.355(4) 1 calc R U P D 2
H81C_4 H 0.872468 0.682870 -0.103542 0.072 Uiso 0.355(4) 1 calc R U P D 2
C1_6 C 0.85063(15) 0.64984(15) 0.5132(6) 0.049(2) Uani 0.280(3) 1 d D . P D -3
C66_6 C 0.8575(3) 0.6391(5) 0.6161(8) 0.059(3) Uani 0.280(3) 1 d D . P D -3
H66A_6 H 0.845633 0.648341 0.664037 0.071 Uiso 0.280(3) 1 calc R U P D -3
H66B_6 H 0.853466 0.619247 0.618898 0.071 Uiso 0.280(3) 1 calc R U P D -3
C67_6 C 0.8878(3) 0.6437(5) 0.6450(12) 0.088(5) Uani 0.280(3) 1 d D . P D -3
H67A_6 H 0.892651 0.662959 0.631849 0.105 Uiso 0.280(3) 1 calc R U P D -3
H67B_6 H 0.899510 0.632039 0.603318 0.105 Uiso 0.280(3) 1 calc R U P D -3
C68_6 C 0.8941(4) 0.6372(3) 0.7528(10) 0.113(5) Uani 0.280(3) 1 d D . P D -3
H68A_6 H 0.902746 0.653434 0.782875 0.136 Uiso 0.280(3) 1 calc R U P D -3
H68B_6 H 0.876693 0.633754 0.787284 0.136 Uiso 0.280(3) 1 calc R U P D -3
C69_6 C 0.9132(5) 0.6122(3) 0.7676(19) 0.132(6) Uani 0.280(3) 1 d D . P D -3
H69A_6 H 0.912813 0.606965 0.837026 0.159 Uiso 0.280(3) 1 calc R U P D -3
H69B_6 H 0.932122 0.617700 0.751444 0.159 Uiso 0.280(3) 1 calc R U P D -3
C70_6 C 0.9054(6) 0.5870(3) 0.7054(14) 0.149(7) Uani 0.280(3) 1 d D . P D -3
H70A_6 H 0.920134 0.583607 0.657680 0.178 Uiso 0.280(3) 1 calc R U P D -3
H70B_6 H 0.888518 0.591269 0.668508 0.178 Uiso 0.280(3) 1 calc R U P D -3
C71_6 C 0.9006(4) 0.5606(3) 0.765(2) 0.165(8) Uani 0.280(3) 1 d D . P D -3
H71A_6 H 0.911068 0.545537 0.735112 0.198 Uiso 0.280(3) 1 calc R U P D -3
H71B_6 H 0.907883 0.563436 0.831628 0.198 Uiso 0.280(3) 1 calc R U P D -3
C72_6 C 0.8702(4) 0.5520(7) 0.7727(17) 0.173(9) Uani 0.280(3) 1 d D . P D -3
H72A_6 H 0.859384 0.563112 0.726420 0.208 Uiso 0.280(3) 1 calc R U P D -3
H72B_6 H 0.868534 0.532646 0.752953 0.208 Uiso 0.280(3) 1 calc R U P D -3
C73_6 C 0.8578(6) 0.5554(16) 0.8757(19) 0.188(12) Uani 0.280(3) 1 d D . P D -3
H73A_6 H 0.838666 0.549602 0.874925 0.283 Uiso 0.280(3) 1 calc R U P D -3
H73B_6 H 0.868093 0.544132 0.921881 0.283 Uiso 0.280(3) 1 calc R U P D -3
H73C_6 H 0.858932 0.574636 0.895314 0.283 Uiso 0.280(3) 1 calc R U P D -3
C74_6 C 0.8634(3) 0.6337(4) 0.4274(11) 0.054(3) Uani 0.280(3) 1 d D . P D -3
H74A_6 H 0.862127 0.614099 0.444161 0.064 Uiso 0.280(3) 1 calc R U P D -3
H74B_6 H 0.851369 0.636662 0.370429 0.064 Uiso 0.280(3) 1 calc R U P D -3
C75_6 C 0.8931(3) 0.6391(5) 0.3933(8) 0.060(4) Uani 0.280(3) 1 d D . P D -3
H75A_6 H 0.905766 0.633464 0.445657 0.071 Uiso 0.280(3) 1 calc R U P D -3
H75B_6 H 0.895479 0.658961 0.382898 0.071 Uiso 0.280(3) 1 calc R U P D -3
C76_6 C 0.9009(3) 0.6238(4) 0.2987(6) 0.072(4) Uani 0.280(3) 1 d D . P D -3
H76A_6 H 0.920984 0.621009 0.298069 0.086 Uiso 0.280(3) 1 calc R U P D -3
H76B_6 H 0.892173 0.605600 0.299116 0.086 Uiso 0.280(3) 1 calc R U P D -3
C77_6 C 0.8926(7) 0.6390(3) 0.2045(8) 0.081(4) Uani 0.280(3) 1 d D . P D -3
H77A_6 H 0.905821 0.653903 0.192290 0.098 Uiso 0.280(3) 1 calc R U P D -3
H77B_6 H 0.874403 0.647477 0.214543 0.098 Uiso 0.280(3) 1 calc R U P D -3
C78_6 C 0.8913(7) 0.6204(4) 0.1135(7) 0.077(4) Uani 0.280(3) 1 d D . P D -3
H78A_6 H 0.883013 0.602704 0.132068 0.093 Uiso 0.280(3) 1 calc R U P D -3
H78B_6 H 0.910124 0.616783 0.090863 0.093 Uiso 0.280(3) 1 calc R U P D -3
C79_6 C 0.8746(4) 0.6327(7) 0.0282(7) 0.078(4) Uani 0.280(3) 1 d D . P D -3
H79A_6 H 0.857397 0.622283 0.021172 0.094 Uiso 0.280(3) 1 calc R U P D -3
H79B_6 H 0.869754 0.651812 0.044459 0.094 Uiso 0.280(3) 1 calc R U P D -3
C80_6 C 0.8899(4) 0.6325(8) -0.0704(9) 0.077(5) Uani 0.280(3) 1 d D . P D -3
H80A_6 H 0.901081 0.649283 -0.075424 0.093 Uiso 0.280(3) 1 calc R U P D -3
H80B_6 H 0.902554 0.616662 -0.071513 0.093 Uiso 0.280(3) 1 calc R U P D -3
C81_6 C 0.8708(6) 0.6308(8) -0.1600(8) 0.048(4) Uani 0.280(3) 1 d D . P D -3
H81A_6 H 0.881868 0.630687 -0.219467 0.058 Uiso 0.280(3) 1 calc R U P D -3
H81B_6 H 0.860028 0.613912 -0.156676 0.058 Uiso 0.280(3) 1 calc R U P D -3
H81C_6 H 0.858553 0.646576 -0.160593 0.058 Uiso 0.280(3) 1 calc R U P D -3

loop_
_atom_site_aniso_label
_atom_site_aniso_U_11
_atom_site_aniso_U_22
_atom_site_aniso_U_33
_atom_site_aniso_U_23
_atom_site_aniso_U_13
_atom_site_aniso_U_12
C2 0.038(7) 0.045(7) 0.046(7) 0.000(6) 0.000(6) 0.002(6)
C3 0.031(6) 0.051(8) 0.035(6) 0.010(6) 0.008(5) -0.003(6)
C4 0.043(7) 0.039(7) 0.030(6) 0.006(5) 0.004(6) 0.010(6)
C5 0.036(7) 0.032(7) 0.049(8) 0.007(6) -0.001(6) 0.003(6)
C6 0.046(7) 0.045(7) 0.020(5) 0.001(5) -0.002(5) -0.003(6)
C7 0.041(8) 0.041(7) 0.063(9) 0.003(7) 0.006(7) 0.004(7)
S1 0.0409(16) 0.048(2) 0.0433(18) 0.0011(17) -0.0023(15) -0.0064(15)
S2 0.0383(17) 0.0460(18) 0.0410(18) 0.0019(16) 0.0022(14) -0.0036(15)
F1 0.058(5) 0.061(5) 0.075(5) -0.009(4) 0.009(5) 0.001(4)
F2 0.059(5) 0.073(6) 0.058(5) 0.024(4) 0.008(4) 0.004(5)
O1 0.042(4) 0.054(5) 0.067(6) 0.015(5) 0.003(4) -0.006(4)
O2 0.041(5) 0.057(6) 0.065(6) 0.010(5) -0.007(5) -0.003(4)
B1 0.046(8) 0.056(8) 0.060(8) 0.014(7) 0.005(7) -0.007(7)
C8 0.044(6) 0.045(6) 0.026(5) -0.002(4) 0.003(4) 0.001(5)
C9 0.043(7) 0.050(7) 0.047(7) -0.004(7) -0.004(6) 0.000(6)
C10 0.042(7) 0.049(8) 0.056(8) 0.000(7) -0.005(7) -0.006(6)
C11 0.047(7) 0.047(7) 0.033(6) 0.005(6) -0.014(6) -0.007(6)
C12 0.049(7) 0.051(7) 0.031(6) 0.002(6) 0.001(6) -0.001(6)
C13 0.043(7) 0.057(8) 0.045(6) 0.003(6) -0.005(6) -0.018(6)
C14 0.044(7) 0.065(9) 0.048(7) -0.005(7) 0.011(6) -0.017(7)
C15 0.044(7) 0.056(7) 0.029(6) -0.002(6) 0.002(6) -0.013(6)
C16 0.049(7) 0.048(7) 0.034(6) -0.002(6) -0.004(6) -0.009(6)
C17 0.042(7) 0.049(7) 0.042(7) -0.002(6) 0.002(6) -0.011(6)
C18 0.042(7) 0.064(8) 0.029(6) 0.004(6) 0.001(6) -0.006(7)
C19 0.033(6) 0.073(8) 0.037(7) 0.006(7) -0.003(5) -0.008(6)
C20 0.048(7) 0.065(8) 0.042(7) 0.002(7) -0.008(6) -0.018(7)
C21 0.056(8) 0.086(10) 0.040(7) 0.014(7) 0.003(7) -0.016(8)
C22 0.045(7) 0.117(13) 0.033(7) 0.018(8) 0.005(6) -0.015(8)
C23 0.039(7) 0.099(12) 0.060(9) -0.017(9) 0.010(7) 0.005(8)
C24 0.041(7) 0.080(9) 0.047(8) -0.009(8) -0.003(6) -0.004(7)
C25 0.052(8) 0.147(17) 0.048(8) 0.000(10) -0.013(7) -0.017(10)
F5 0.090(6) 0.099(7) 0.113(7) -0.009(6) 0.007(6) -0.033(6)
F6 0.065(6) 0.128(8) 0.079(5) 0.006(6) -0.020(4) -0.020(6)
F7 0.044(4) 0.090(6) 0.068(5) -0.007(5) 0.003(4) -0.014(5)
F5B 0.090(6) 0.099(7) 0.113(7) -0.009(6) 0.007(6) -0.033(6)
F6B 0.065(6) 0.128(8) 0.079(5) 0.006(6) -0.020(4) -0.020(6)
F7B 0.044(4) 0.090(6) 0.068(5) -0.007(5) 0.003(4) -0.014(5)
C26 0.040(7) 0.042(7) 0.048(7) 0.004(6) 0.003(6) 0.003(6)
C27 0.034(7) 0.041(7) 0.050(7) -0.009(6) -0.004(6) 0.002(6)
C28 0.042(8) 0.031(7) 0.064(9) -0.001(7) 0.002(7) -0.006(6)
C29 0.039(7) 0.044(8) 0.050(8) 0.000(7) -0.006(7) -0.005(7)
C30 0.041(7) 0.035(7) 0.047(7) 0.002(6) 0.001(6) 0.000(6)
C31 0.046(7) 0.032(6) 0.035(6) 0.005(6) 0.005(6) 0.005(6)
S3_1 0.0391(18) 0.0357(16) 0.037(3) 0.0002(17) -0.001(2) -0.0001(15)
C32_1 0.039(4) 0.039(4) 0.038(4) 0.000(3) -0.001(3) 0.001(3)
C33_1 0.048(7) 0.038(6) 0.037(9) 0.000(6) 0.002(6) -0.005(6)
C34_1 0.045(7) 0.045(7) 0.035(7) 0.003(6) 0.004(6) -0.008(6)
C35_1 0.044(6) 0.034(5) 0.041(6) 0.008(5) -0.008(6) -0.003(5)
S4_1 0.0381(19) 0.0370(16) 0.038(3) 0.0014(15) -0.003(2) -0.0028(14)
B2_1 0.040(5) 0.045(4) 0.039(5) 0.006(4) -0.002(4) -0.001(4)
F3_1 0.052(7) 0.046(4) 0.039(5) 0.000(4) 0.002(5) -0.001(5)
F4_1 0.042(5) 0.054(5) 0.043(6) 0.009(5) -0.002(4) -0.007(4)
O3_1 0.040(5) 0.043(4) 0.036(5) 0.006(4) -0.001(5) -0.004(4)
O4_1 0.043(3) 0.043(3) 0.042(3) 0.001(2) -0.001(3) -0.001(2)
C36_1 0.042(6) 0.038(6) 0.038(6) -0.004(5) -0.007(6) -0.001(5)
C37_1 0.035(6) 0.044(6) 0.061(8) -0.003(6) -0.002(6) 0.002(6)
C38_1 0.027(6) 0.041(6) 0.048(9) -0.014(6) -0.002(7) 0.001(6)
C39_1 0.043(6) 0.032(5) 0.039(7) -0.003(5) -0.005(6) 0.000(5)
C40_1 0.041(7) 0.039(6) 0.028(6) 0.004(5) -0.006(6) -0.002(6)
C41_1 0.045(7) 0.046(6) 0.028(8) -0.003(6) -0.002(7) -0.001(6)
C42_1 0.043(7) 0.042(6) 0.032(6) 0.001(5) -0.001(6) -0.007(6)
F8_1 0.071(7) 0.049(5) 0.068(5) 0.015(4) 0.005(5) -0.007(5)
F9_1 0.069(7) 0.042(5) 0.054(5) -0.009(4) 0.003(5) -0.014(5)
F10_1 0.054(6) 0.034(5) 0.059(5) -0.015(4) 0.013(5) -0.008(5)
C43_1 0.052(7) 0.049(6) 0.029(6) -0.004(6) 0.009(7) -0.008(7)
C44_1 0.045(8) 0.047(7) 0.036(9) -0.003(7) 0.014(8) -0.009(7)
C45_1 0.049(9) 0.044(7) 0.033(9) -0.022(7) 0.007(8) -0.002(7)
C46_1 0.055(8) 0.048(6) 0.038(6) -0.013(6) 0.001(7) -0.015(7)
C47_1 0.063(9) 0.042(6) 0.022(7) -0.005(5) 0.005(8) -0.007(7)
C48_1 0.059(9) 0.051(7) 0.021(8) -0.003(6) 0.003(8) -0.006(7)
C49_1 0.055(7) 0.047(6) 0.056(6) -0.001(6) 0.000(7) -0.009(6)
C58_1 0.038(7) 0.049(6) 0.101(10) -0.015(7) 0.016(7) 0.007(6)
C59_1 0.050(8) 0.066(7) 0.116(10) -0.015(8) 0.015(7) 0.011(7)
C60_1 0.069(8) 0.092(9) 0.136(10) -0.018(9) 0.016(8) 0.019(8)
C61_1 0.096(10) 0.120(10) 0.157(11) -0.019(10) 0.012(9) 0.023(9)
C62_1 0.118(11) 0.141(11) 0.174(12) -0.021(11) 0.009(10) 0.024(10)
C63_1 0.131(12) 0.156(13) 0.182(13) -0.020(12) 0.008(11) 0.022(11)
C64_1 0.138(13) 0.164(14) 0.185(15) -0.019(13) 0.008(12) 0.023(13)
C65_1 0.148(18) 0.188(19) 0.191(19) -0.029(18) -0.001(17) 0.026(18)
S3_2 0.0391(18) 0.0357(16) 0.037(3) 0.0002(17) -0.001(2) -0.0001(15)
C32_2 0.039(4) 0.039(4) 0.038(4) 0.000(3) -0.001(3) 0.001(3)
C33_2 0.048(7) 0.038(6) 0.037(9) 0.000(6) 0.002(6) -0.005(6)
C34_2 0.045(7) 0.045(7) 0.035(7) 0.003(6) 0.004(6) -0.008(6)
C35_2 0.044(6) 0.034(5) 0.041(6) 0.008(5) -0.008(6) -0.003(5)
S4_2 0.0381(19) 0.0370(16) 0.038(3) 0.0014(15) -0.003(2) -0.0028(14)
B2_2 0.040(5) 0.045(4) 0.039(5) 0.006(4) -0.002(4) -0.001(4)
F3_2 0.052(7) 0.046(4) 0.039(5) 0.000(4) 0.002(5) -0.001(5)
F4_2 0.042(5) 0.054(5) 0.043(6) 0.009(5) -0.002(4) -0.007(4)
O3_2 0.040(5) 0.043(4) 0.036(5) 0.006(4) -0.001(5) -0.004(4)
O4_2 0.043(3) 0.043(3) 0.042(3) 0.001(2) -0.001(3) -0.001(2)
C36_2 0.042(6) 0.038(6) 0.038(6) -0.004(5) -0.007(6) -0.001(5)
C37_2 0.035(6) 0.044(6) 0.061(8) -0.003(6) -0.002(6) 0.002(6)
C38_2 0.027(6) 0.041(6) 0.048(9) -0.014(6) -0.002(7) 0.001(6)
C39_2 0.043(6) 0.032(5) 0.039(7) -0.003(5) -0.005(6) 0.000(5)
C40_2 0.041(7) 0.039(6) 0.028(6) 0.004(5) -0.006(6) -0.002(6)
C41_2 0.045(7) 0.046(6) 0.028(8) -0.003(6) -0.002(7) -0.001(6)
C42_2 0.043(7) 0.042(6) 0.032(6) 0.001(5) -0.001(6) -0.007(6)
F8_2 0.071(7) 0.049(5) 0.068(5) 0.015(4) 0.005(5) -0.007(5)
F9_2 0.069(7) 0.042(5) 0.054(5) -0.009(4) 0.003(5) -0.014(5)
F10_2 0.054(6) 0.034(5) 0.059(5) -0.015(4) 0.013(5) -0.008(5)
C43_2 0.052(7) 0.049(6) 0.029(6) -0.004(6) 0.009(7) -0.008(7)
C44_2 0.045(8) 0.047(7) 0.036(9) -0.003(7) 0.014(8) -0.009(7)
C45_2 0.049(9) 0.044(7) 0.033(9) -0.022(7) 0.007(8) -0.002(7)
C46_2 0.055(8) 0.048(6) 0.038(6) -0.013(6) 0.001(7) -0.015(7)
C47_2 0.063(9) 0.042(6) 0.022(7) -0.005(5) 0.005(8) -0.007(7)
C48_2 0.059(9) 0.051(7) 0.021(8) -0.003(6) 0.003(8) -0.006(7)
C49_2 0.055(7) 0.047(6) 0.056(6) -0.001(6) 0.000(7) -0.009(6)
C58_2 0.038(7) 0.049(6) 0.101(10) -0.015(7) 0.016(7) 0.007(6)
C59_2 0.050(8) 0.066(7) 0.116(10) -0.015(8) 0.015(7) 0.011(7)
C60_2 0.069(8) 0.092(9) 0.136(10) -0.018(9) 0.016(8) 0.019(8)
C61_2 0.096(10) 0.120(10) 0.157(11) -0.019(10) 0.012(9) 0.023(9)
C62_2 0.118(11) 0.141(11) 0.174(12) -0.021(11) 0.009(10) 0.024(10)
C63_2 0.131(12) 0.156(13) 0.182(13) -0.020(12) 0.008(11) 0.022(11)
C64_2 0.138(13) 0.164(14) 0.185(15) -0.019(13) 0.008(12) 0.023(13)
C65_2 0.148(18) 0.188(19) 0.191(19) -0.029(18) -0.001(17) 0.026(18)
S3_3 0.0391(18) 0.0357(16) 0.037(3) 0.0002(17) -0.001(2) -0.0001(15)
C32_3 0.039(4) 0.039(4) 0.038(4) 0.000(3) -0.001(3) 0.001(3)
C33_3 0.048(7) 0.038(6) 0.037(9) 0.000(6) 0.002(6) -0.005(6)
C34_3 0.045(7) 0.045(7) 0.035(7) 0.003(6) 0.004(6) -0.008(6)
C35_3 0.044(6) 0.034(5) 0.041(6) 0.008(5) -0.008(6) -0.003(5)
S4_3 0.0381(19) 0.0370(16) 0.038(3) 0.0014(15) -0.003(2) -0.0028(14)
B2_3 0.040(5) 0.045(4) 0.039(5) 0.006(4) -0.002(4) -0.001(4)
F3_3 0.052(7) 0.046(4) 0.039(5) 0.000(4) 0.002(5) -0.001(5)
F4_3 0.042(5) 0.054(5) 0.043(6) 0.009(5) -0.002(4) -0.007(4)
O3_3 0.040(5) 0.043(4) 0.036(5) 0.006(4) -0.001(5) -0.004(4)
O4_3 0.043(3) 0.043(3) 0.042(3) 0.001(2) -0.001(3) -0.001(2)
C36_3 0.042(6) 0.038(6) 0.038(6) -0.004(5) -0.007(6) -0.001(5)
C37_3 0.035(6) 0.044(6) 0.061(8) -0.003(6) -0.002(6) 0.002(6)
C38_3 0.027(6) 0.041(6) 0.048(9) -0.014(6) -0.002(7) 0.001(6)
C39_3 0.043(6) 0.032(5) 0.039(7) -0.003(5) -0.005(6) 0.000(5)
C40_3 0.041(7) 0.039(6) 0.028(6) 0.004(5) -0.006(6) -0.002(6)
C41_3 0.045(7) 0.046(6) 0.028(8) -0.003(6) -0.002(7) -0.001(6)
C42_3 0.043(7) 0.042(6) 0.032(6) 0.001(5) -0.001(6) -0.007(6)
F8_3 0.071(7) 0.049(5) 0.068(5) 0.015(4) 0.005(5) -0.007(5)
F9_3 0.069(7) 0.042(5) 0.054(5) -0.009(4) 0.003(5) -0.014(5)
F10_3 0.054(6) 0.034(5) 0.059(5) -0.015(4) 0.013(5) -0.008(5)
C43_3 0.052(7) 0.049(6) 0.029(6) -0.004(6) 0.009(7) -0.008(7)
C44_3 0.045(8) 0.047(7) 0.036(9) -0.003(7) 0.014(8) -0.009(7)
C45_3 0.049(9) 0.044(7) 0.033(9) -0.022(7) 0.007(8) -0.002(7)
C46_3 0.055(8) 0.048(6) 0.038(6) -0.013(6) 0.001(7) -0.015(7)
C47_3 0.063(9) 0.042(6) 0.022(7) -0.005(5) 0.005(8) -0.007(7)
C48_3 0.059(9) 0.051(7) 0.021(8) -0.003(6) 0.003(8) -0.006(7)
C49_3 0.055(7) 0.047(6) 0.056(6) -0.001(6) 0.000(7) -0.009(6)
C58_3 0.038(7) 0.049(6) 0.101(10) -0.015(7) 0.016(7) 0.007(6)
C59_3 0.050(8) 0.066(7) 0.116(10) -0.015(8) 0.015(7) 0.011(7)
C60_3 0.069(8) 0.092(9) 0.136(10) -0.018(9) 0.016(8) 0.019(8)
C61_3 0.096(10) 0.120(10) 0.157(11) -0.019(10) 0.012(9) 0.023(9)
C62_3 0.118(11) 0.141(11) 0.174(12) -0.021(11) 0.009(10) 0.024(10)
C63_3 0.131(12) 0.156(13) 0.182(13) -0.020(12) 0.008(11) 0.022(11)
C64_3 0.138(13) 0.164(14) 0.185(15) -0.019(13) 0.008(12) 0.023(13)
C65_3 0.148(18) 0.188(19) 0.191(19) -0.029(18) -0.001(17) 0.026(18)
C50_7 0.063(7) 0.055(7) 0.099(8) -0.011(6) 0.000(6) -0.020(6)
C51_7 0.076(8) 0.062(7) 0.102(8) -0.017(7) -0.009(7) -0.011(7)
C52_7 0.096(9) 0.077(9) 0.115(9) -0.021(8) -0.011(8) -0.002(8)
C53_7 0.112(10) 0.094(10) 0.118(10) -0.015(9) -0.003(9) 0.011(9)
C54_7 0.118(11) 0.095(10) 0.105(10) -0.009(9) -0.001(9) 0.015(9)
C55_7 0.110(11) 0.094(10) 0.091(10) -0.008(9) 0.004(9) 0.015(9)
C56_7 0.103(12) 0.098(11) 0.090(11) 0.002(10) 0.009(10) 0.021(10)
C57_7 0.126(17) 0.116(16) 0.150(18) 0.000(15) 0.025(15) 0.049(15)
C50_8 0.063(7) 0.055(7) 0.099(8) -0.011(6) 0.000(6) -0.020(6)
C51_8 0.076(8) 0.062(7) 0.102(8) -0.017(7) -0.009(7) -0.011(7)
C52_8 0.096(9) 0.077(9) 0.115(9) -0.021(8) -0.011(8) -0.002(8)
C53_8 0.112(10) 0.094(10) 0.118(10) -0.015(9) -0.003(9) 0.011(9)
C54_8 0.118(11) 0.095(10) 0.105(10) -0.009(9) -0.001(9) 0.015(9)
C55_8 0.110(11) 0.094(10) 0.091(10) -0.008(9) 0.004(9) 0.015(9)
C56_8 0.103(12) 0.098(11) 0.090(11) 0.002(10) 0.009(10) 0.021(10)
C57_8 0.126(17) 0.116(16) 0.150(18) 0.000(15) 0.025(15) 0.049(15)
C50_9 0.063(7) 0.055(7) 0.099(8) -0.011(6) 0.000(6) -0.020(6)
C51_9 0.076(8) 0.062(7) 0.102(8) -0.017(7) -0.009(7) -0.011(7)
C52_9 0.096(9) 0.077(9) 0.115(9) -0.021(8) -0.011(8) -0.002(8)
C53_9 0.112(10) 0.094(10) 0.118(10) -0.015(9) -0.003(9) 0.011(9)
C54_9 0.118(11) 0.095(10) 0.105(10) -0.009(9) -0.001(9) 0.015(9)
C55_9 0.110(11) 0.094(10) 0.091(10) -0.008(9) 0.004(9) 0.015(9)
C56_9 0.103(12) 0.098(11) 0.090(11) 0.002(10) 0.009(10) 0.021(10)
C57_9 0.126(17) 0.116(16) 0.150(18) 0.000(15) 0.025(15) 0.049(15)
C1_5 0.047(3) 0.048(3) 0.052(3) 0.001(2) -0.001(2) 0.001(2)
C66_5 0.057(4) 0.055(4) 0.065(4) 0.006(3) -0.005(3) 0.000(3)
C67_5 0.091(8) 0.068(8) 0.104(9) 0.034(7) -0.016(8) 0.009(7)
C68_5 0.121(11) 0.090(10) 0.128(10) 0.052(9) -0.024(10) 0.011(9)
C69_5 0.148(12) 0.104(11) 0.145(12) 0.062(10) -0.022(11) 0.016(11)
C70_5 0.166(14) 0.122(13) 0.157(14) 0.059(11) -0.017(13) 0.012(12)
C71_5 0.184(16) 0.135(14) 0.176(16) 0.045(13) -0.007(14) 0.016(14)
C72_5 0.193(18) 0.139(16) 0.187(18) 0.036(15) 0.000(16) 0.008(16)
C73_5 0.20(3) 0.17(2) 0.20(2) -0.01(2) 0.01(2) 0.00(2)
C74_5 0.051(4) 0.050(4) 0.060(4) 0.001(3) 0.002(3) 0.001(3)
C75_5 0.062(7) 0.042(6) 0.075(7) 0.011(6) 0.010(7) -0.008(6)
C76_5 0.081(8) 0.054(8) 0.081(8) 0.015(7) 0.018(7) -0.030(8)
C77_5 0.093(9) 0.063(8) 0.087(9) -0.002(8) 0.013(8) -0.020(7)
C78_5 0.091(9) 0.051(8) 0.090(9) -0.006(7) 0.000(8) -0.019(7)
C79_5 0.092(9) 0.059(8) 0.084(8) -0.003(7) -0.020(7) -0.026(8)
C80_5 0.098(11) 0.056(8) 0.079(9) -0.012(8) -0.029(9) -0.020(9)
C81_5 0.052(7) 0.052(6) 0.041(5) 0.001(5) -0.016(5) 0.007(5)
C1_4 0.047(3) 0.048(3) 0.052(3) 0.001(2) -0.001(2) 0.001(2)
C66_4 0.057(4) 0.055(4) 0.065(4) 0.006(3) -0.005(3) 0.000(3)
C67_4 0.091(8) 0.068(8) 0.104(9) 0.034(7) -0.016(8) 0.009(7)
C68_4 0.121(11) 0.090(10) 0.128(10) 0.052(9) -0.024(10) 0.011(9)
C69_4 0.148(12) 0.104(11) 0.145(12) 0.062(10) -0.022(11) 0.016(11)
C70_4 0.166(14) 0.122(13) 0.157(14) 0.059(11) -0.017(13) 0.012(12)
C71_4 0.184(16) 0.135(14) 0.176(16) 0.045(13) -0.007(14) 0.016(14)
C72_4 0.193(18) 0.139(16) 0.187(18) 0.036(15) 0.000(16) 0.008(16)
C73_4 0.20(3) 0.17(2) 0.20(2) -0.01(2) 0.01(2) 0.00(2)
C74_4 0.051(4) 0.050(4) 0.060(4) 0.001(3) 0.002(3) 0.001(3)
C75_4 0.062(7) 0.042(6) 0.075(7) 0.011(6) 0.010(7) -0.008(6)
C76_4 0.081(8) 0.054(8) 0.081(8) 0.015(7) 0.018(7) -0.030(8)
C77_4 0.093(9) 0.063(8) 0.087(9) -0.002(8) 0.013(8) -0.020(7)
C78_4 0.091(9) 0.051(8) 0.090(9) -0.006(7) 0.000(8) -0.019(7)
C79_4 0.092(9) 0.059(8) 0.084(8) -0.003(7) -0.020(7) -0.026(8)
C80_4 0.098(11) 0.056(8) 0.079(9) -0.012(8) -0.029(9) -0.020(9)
C81_4 0.052(7) 0.052(6) 0.041(5) 0.001(5) -0.016(5) 0.007(5)
C1_6 0.047(3) 0.048(3) 0.052(3) 0.001(2) -0.001(2) 0.001(2)
C66_6 0.057(4) 0.055(4) 0.065(4) 0.006(3) -0.005(3) 0.000(3)
C67_6 0.091(8) 0.068(8) 0.104(9) 0.034(7) -0.016(8) 0.009(7)
C68_6 0.121(11) 0.090(10) 0.128(10) 0.052(9) -0.024(10) 0.011(9)
C69_6 0.148(12) 0.104(11) 0.145(12) 0.062(10) -0.022(11) 0.016(11)
C70_6 0.166(14) 0.122(13) 0.157(14) 0.059(11) -0.017(13) 0.012(12)
C71_6 0.184(16) 0.135(14) 0.176(16) 0.045(13) -0.007(14) 0.016(14)
C72_6 0.193(18) 0.139(16) 0.187(18) 0.036(15) 0.000(16) 0.008(16)
C73_6 0.20(3) 0.17(2) 0.20(2) -0.01(2) 0.01(2) 0.00(2)
C74_6 0.051(4) 0.050(4) 0.060(4) 0.001(3) 0.002(3) 0.001(3)
C75_6 0.062(7) 0.042(6) 0.075(7) 0.011(6) 0.010(7) -0.008(6)
C76_6 0.081(8) 0.054(8) 0.081(8) 0.015(7) 0.018(7) -0.030(8)
C77_6 0.093(9) 0.063(8) 0.087(9) -0.002(8) 0.013(8) -0.020(7)
C78_6 0.091(9) 0.051(8) 0.090(9) -0.006(7) 0.000(8) -0.019(7)
C79_6 0.092(9) 0.059(8) 0.084(8) -0.003(7) -0.020(7) -0.026(8)
C80_6 0.098(11) 0.056(8) 0.079(9) -0.012(8) -0.029(9) -0.020(9)
C81_6 0.052(7) 0.052(6) 0.041(5) 0.001(5) -0.016(5) 0.007(5)

loop_
_atom_type_symbol
_atom_type_description
_atom_type_scat_dispersion_real
_atom_type_scat_dispersion_imag
_atom_type_scat_source
C C 0.0137 0.0067 'International Tables Vol C Tables 4.2.6.8 and 6.1.1.4'
H H 0.0000 0.0000 'International Tables Vol C Tables 4.2.6.8 and 6.1.1.4'
B B 0.0070 0.0029 'International Tables Vol C Tables 4.2.6.8 and 6.1.1.4'
F F 0.0583 0.0400 'International Tables Vol C Tables 4.2.6.8 and 6.1.1.4'
O O 0.0389 0.0241 'International Tables Vol C Tables 4.2.6.8 and 6.1.1.4'
S S 0.2925 0.4295 'International Tables Vol C Tables 4.2.6.8 and 6.1.1.4'
Cl Cl 0.3281 0.5435 'International Tables Vol C Tables 4.2.6.8 and 6.1.1.4'

loop_
_geom_angle_atom_site_label_1
_geom_angle_atom_site_label_2
_geom_angle_atom_site_label_3
_geom_angle
_geom_angle_site_symmetry_1
_geom_angle_site_symmetry_3
_geom_angle_publ_flag
C3 C2 C7 119.3(7) . . ?
C3 C2 C1_5 110.8(5) . . ?
C7 C2 C1_5 129.8(7) . . ?
C3 C2 C1_4 111.0(5) . . ?
C7 C2 C1_4 129.6(7) . . ?
C3 C2 C1_6 111.0(5) . . ?
C7 C2 C1_6 129.7(7) . . ?
C4 C3 C2 122.2(7) . . ?
C4 C3 C27 129.2(7) . . ?
C2 C3 C27 108.6(6) . . ?
C5 C4 C3 117.9(8) . . ?
C5 C4 H4 121.0 . . ?
C3 C4 H4 121.0 . . ?
C4 C5 C6 121.6(8) . . ?
C4 C5 H5 119.2 . . ?
C6 C5 H5 119.2 . . ?
C7 C6 C5 119.3(7) . . ?
C7 C6 C8 121.4(7) . . ?
C5 C6 C8 119.3(6) . . ?
C2 C7 C6 119.5(7) . . ?
C2 C7 H7 120.2 . . ?
C6 C7 H7 120.2 . . ?
C12 S1 C15 91.8(3) . . ?
C8 S2 C11 92.6(3) . . ?
C18 O1 B1 122.9(7) . . ?
C16 O2 B1 121.8(7) . . ?
F1 B1 F2 111.9(8) . . ?
F1 B1 O1 108.1(7) . . ?
F2 B1 O1 107.5(8) . . ?
F1 B1 O2 109.8(7) . . ?
F2 B1 O2 107.7(8) . . ?
O1 B1 O2 112.0(7) . . ?
C9 C8 C6 127.8(6) . . ?
C9 C8 S2 110.3(6) . . ?
C6 C8 S2 121.9(5) . . ?
C8 C9 C10 113.2(7) . . ?
C8 C9 H9 123.4 . . ?
C10 C9 H9 123.4 . . ?
C11 C10 C9 113.4(7) . . ?
C11 C10 H10 123.3 . . ?
C9 C10 H10 123.3 . . ?
C10 C11 C12 130.4(6) . . ?
C10 C11 S2 110.4(5) . . ?
C12 C11 S2 119.2(5) . . ?
C13 C12 C11 129.8(6) . . ?
C13 C12 S1 111.8(5) . . ?
C11 C12 S1 118.4(5) . . ?
C14 C13 C12 110.7(6) . . ?
C14 C13 C50_7 122.7(11) . . ?
C12 C13 C50_7 126.6(11) . . ?
C14 C13 C50_9 123.3(13) . . ?
C12 C13 C50_9 126.0(12) . . ?
C14 C13 C50_8 121.4(18) . . ?
C12 C13 C50_8 127.9(18) . . ?
C15 C14 C13 114.9(7) . . ?
C15 C14 H14 122.6 . . ?
C13 C14 H14 122.6 . . ?
C14 C15 C16 130.0(6) . . ?
C14 C15 S1 110.7(5) . . ?
C16 C15 S1 119.3(5) . . ?
O2 C16 C17 121.0(7) . . ?
O2 C16 C15 115.7(6) . . ?
C17 C16 C15 123.1(6) . . ?
C18 C17 C16 120.5(7) . . ?
C18 C17 H17 119.8 . . ?
C16 C17 H17 119.8 . . ?
O1 C18 C17 120.9(7) . . ?
O1 C18 C19 115.8(6) . . ?
C17 C18 C19 123.2(6) . . ?
C24 C19 C20 118.9(7) . . ?
C24 C19 C18 117.9(6) . . ?
C20 C19 C18 123.2(6) . . ?
C19 C20 C21 122.8(8) . . ?
C19 C20 H20 118.6 . . ?
C21 C20 H20 118.6 . . ?
C22 C21 C20 117.2(8) . . ?
C22 C21 H21 121.4 . . ?
C20 C21 H21 121.4 . . ?
C21 C22 C23 120.9(8) . . ?
C21 C22 C25 117.6(6) . . ?
C23 C22 C25 121.4(6) . . ?
C22 C23 C24 120.8(8) . . ?
C22 C23 H23 119.6 . . ?
C24 C23 H23 119.6 . . ?
C19 C24 C23 119.2(8) . . ?
C19 C24 H24 120.4 . . ?
C23 C24 H24 120.4 . . ?
F6B C25 F7B 108.0(5) . . ?
F5 C25 F6 107.6(6) . . ?
F6B C25 F5B 107.6(5) . . ?
F7B C25 F5B 107.6(5) . . ?
F5 C25 F7 107.6(6) . . ?
F6 C25 F7 107.6(6) . . ?
F6B C25 C22 111.2(8) . . ?
F7B C25 C22 111.2(7) . . ?
F5 C25 C22 117.7(19) . . ?
F6 C25 C22 111.4(19) . . ?
F5B C25 C22 111.0(8) . . ?
F7 C25 C22 104.5(16) . . ?
C27 C26 C31 120.3(7) . . ?
C27 C26 C1_5 110.3(5) . . ?
C31 C26 C1_5 129.4(7) . . ?
C27 C26 C1_4 110.5(5) . . ?
C31 C26 C1_4 129.2(7) . . ?
C27 C26 C1_6 110.4(5) . . ?
C31 C26 C1_6 129.3(7) . . ?
C28 C27 C26 119.4(7) . . ?
C28 C27 C3 131.0(7) . . ?
C26 C27 C3 109.6(6) . . ?
C29 C28 C27 121.2(8) . . ?
C29 C28 H28 119.4 . . ?
C27 C28 H28 119.4 . . ?
C28 C29 C30 119.8(8) . . ?
C28 C29 H29 120.1 . . ?
C30 C29 H29 120.1 . . ?
C31 C30 C29 119.2(7) . . ?
C31 C30 C32_2 128.2(8) . . ?
C29 C30 C32_2 112.5(7) . . ?
C31 C30 C32_1 121.7(7) . . ?
C29 C30 C32_1 118.5(7) . . ?
C31 C30 C32_3 121.9(8) . . ?
C29 C30 C32_3 118.7(8) . . ?
C26 C31 C30 120.1(7) . . ?
C26 C31 H31 120.0 . . ?
C30 C31 H31 120.0 . . ?
C32_1 S3_1 C35_1 92.9(3) . . ?
C33_1 C32_1 C30 127.9(7) . . ?
C33_1 C32_1 S3_1 109.7(5) . . ?
C30 C32_1 S3_1 122.3(6) . . ?
C32_1 C33_1 C34_1 113.7(7) . . ?
C32_1 C33_1 H33_1 123.1 . . ?
C34_1 C33_1 H33_1 123.1 . . ?
C35_1 C34_1 C33_1 113.3(7) . . ?
C35_1 C34_1 H34_1 123.4 . . ?
C33_1 C34_1 H34_1 123.4 . . ?
C34_1 C35_1 C36_1 131.3(6) . . ?
C34_1 C35_1 S3_1 110.2(5) . . ?
C36_1 C35_1 S3_1 118.5(5) . . ?
C36_1 S4_1 C39_1 92.4(3) . . ?
F4_1 B2_1 F3_1 111.5(8) . . ?
F4_1 B2_1 O4_1 111.1(7) . . ?
F3_1 B2_1 O4_1 108.3(7) . . ?
F4_1 B2_1 O3_1 107.7(7) . . ?
F3_1 B2_1 O3_1 107.9(7) . . ?
O4_1 B2_1 O3_1 110.3(7) . . ?
C40_1 O3_1 B2_1 122.7(7) . . ?
C42_1 O4_1 B2_1 122.5(7) . . ?
C37_1 C36_1 C35_1 129.9(6) . . ?
C37_1 C36_1 S4_1 110.8(4) . . ?
C35_1 C36_1 S4_1 119.3(5) . . ?
C38_1 C37_1 C36_1 111.9(6) . . ?
C38_1 C37_1 C58_1 123.8(10) . . ?
C36_1 C37_1 C58_1 124.3(10) . . ?
C39_1 C38_1 C37_1 114.2(6) . . ?
C39_1 C38_1 H38_1 122.9 . . ?
C37_1 C38_1 H38_1 122.9 . . ?
C38_1 C39_1 C40_1 129.6(6) . . ?
C38_1 C39_1 S4_1 110.7(5) . . ?
C40_1 C39_1 S4_1 119.7(5) . . ?
O3_1 C40_1 C41_1 121.9(7) . . ?
O3_1 C40_1 C39_1 116.4(6) . . ?
C41_1 C40_1 C39_1 121.5(6) . . ?
C42_1 C41_1 C40_1 117.5(7) . . ?
C42_1 C41_1 H41_1 121.2 . . ?
C40_1 C41_1 H41_1 121.2 . . ?
O4_1 C42_1 C41_1 123.6(7) . . ?
O4_1 C42_1 C43_1 113.0(6) . . ?
C41_1 C42_1 C43_1 123.4(7) . . ?
C44_1 C43_1 C48_1 120.0 . . ?
C44_1 C43_1 C42_1 119.6(6) . . ?
C48_1 C43_1 C42_1 120.4(6) . . ?
C45_1 C44_1 C43_1 120.0 . . ?
C45_1 C44_1 H44_1 120.0 . . ?
C43_1 C44_1 H44_1 120.0 . . ?
C44_1 C45_1 C46_1 120.0 . . ?
C44_1 C45_1 H45_1 120.0 . . ?
C46_1 C45_1 H45_1 120.0 . . ?
C47_1 C46_1 C45_1 120.0 . . ?
C47_1 C46_1 C49_1 118.4(5) . . ?
C45_1 C46_1 C49_1 121.5(5) . . ?
C46_1 C47_1 C48_1 120.0 . . ?
C46_1 C47_1 H47_1 120.0 . . ?
C48_1 C47_1 H47_1 120.0 . . ?
C47_1 C48_1 C43_1 120.0 . . ?
C47_1 C48_1 H48_1 120.0 . . ?
C43_1 C48_1 H48_1 120.0 . . ?
F8_1 C49_1 F10_1 110.3(10) . . ?
F8_1 C49_1 F9_1 101.7(9) . . ?
F10_1 C49_1 F9_1 105.0(9) . . ?
F8_1 C49_1 C46_1 113.4(7) . . ?
F10_1 C49_1 C46_1 113.4(7) . . ?
F9_1 C49_1 C46_1 112.2(8) . . ?
C37_1 C58_1 C59_1 113.6(10) . . ?
C37_1 C58_1 H58A_1 108.8 . . ?
C59_1 C58_1 H58A_1 108.8 . . ?
C37_1 C58_1 H58B_1 108.8 . . ?
C59_1 C58_1 H58B_1 108.8 . . ?
H58A_1 C58_1 H58B_1 107.7 . . ?
C60_1 C59_1 C58_1 105.2(6) . . ?
C60_1 C59_1 H59A_1 110.7 . . ?
C58_1 C59_1 H59A_1 110.7 . . ?
C60_1 C59_1 H59B_1 110.7 . . ?
C58_1 C59_1 H59B_1 110.7 . . ?
H59A_1 C59_1 H59B_1 108.8 . . ?
C61_1 C60_1 C59_1 105.3(5) . . ?
C61_1 C60_1 H60A_1 110.7 . . ?
C59_1 C60_1 H60A_1 110.7 . . ?
C61_1 C60_1 H60B_1 110.7 . . ?
C59_1 C60_1 H60B_1 110.7 . . ?
H60A_1 C60_1 H60B_1 108.8 . . ?
C60_1 C61_1 C62_1 105.3(5) . . ?
C60_1 C61_1 H61A_1 110.7 . . ?
C62_1 C61_1 H61A_1 110.7 . . ?
C60_1 C61_1 H61B_1 110.7 . . ?
C62_1 C61_1 H61B_1 110.7 . . ?
H61A_1 C61_1 H61B_1 108.8 . . ?
C61_1 C62_1 C63_1 105.2(6) . . ?
C61_1 C62_1 H62A_1 110.7 . . ?
C63_1 C62_1 H62A_1 110.7 . . ?
C61_1 C62_1 H62B_1 110.7 . . ?
C63_1 C62_1 H62B_1 110.7 . . ?
H62A_1 C62_1 H62B_1 108.8 . . ?
C64_1 C63_1 C62_1 105.2(5) . . ?
C64_1 C63_1 H63A_1 110.7 . . ?
C62_1 C63_1 H63A_1 110.7 . . ?
C64_1 C63_1 H63B_1 110.7 . . ?
C62_1 C63_1 H63B_1 110.7 . . ?
H63A_1 C63_1 H63B_1 108.8 . . ?
C65_1 C64_1 C63_1 105.2(5) . . ?
C65_1 C64_1 H64A_1 110.7 . . ?
C63_1 C64_1 H64A_1 110.7 . . ?
C65_1 C64_1 H64B_1 110.7 . . ?
C63_1 C64_1 H64B_1 110.7 . . ?
H64A_1 C64_1 H64B_1 108.8 . . ?
C64_1 C65_1 H65A_1 109.5 . . ?
C64_1 C65_1 H65B_1 109.5 . . ?
H65A_1 C65_1 H65B_1 109.5 . . ?
C64_1 C65_1 H65C_1 109.5 . . ?
H65A_1 C65_1 H65C_1 109.5 . . ?
H65B_1 C65_1 H65C_1 109.5 . . ?
C32_2 S3_2 C35_2 92.9(3) . . ?
C33_2 C32_2 C30 132.8(8) . . ?
C33_2 C32_2 S3_2 109.7(6) . . ?
C30 C32_2 S3_2 117.5(7) . . ?
C32_2 C33_2 C34_2 113.6(8) . . ?
C32_2 C33_2 H33_2 123.2 . . ?
C34_2 C33_2 H33_2 123.2 . . ?
C35_2 C34_2 C33_2 113.1(7) . . ?
C35_2 C34_2 H34_2 123.4 . . ?
C33_2 C34_2 H34_2 123.4 . . ?
C34_2 C35_2 C36_2 131.3(6) . . ?
C34_2 C35_2 S3_2 110.2(5) . . ?
C36_2 C35_2 S3_2 118.5(5) . . ?
C36_2 S4_2 C39_2 92.4(3) . . ?
F4_2 B2_2 F3_2 111.5(8) . . ?
F4_2 B2_2 O4_2 111.1(7) . . ?
F3_2 B2_2 O4_2 108.3(7) . . ?
F4_2 B2_2 O3_2 107.7(7) . . ?
F3_2 B2_2 O3_2 107.9(7) . . ?
O4_2 B2_2 O3_2 110.3(7) . . ?
C40_2 O3_2 B2_2 122.7(7) . . ?
C42_2 O4_2 B2_2 122.5(7) . . ?
C37_2 C36_2 C35_2 129.9(6) . . ?
C37_2 C36_2 S4_2 110.8(4) . . ?
C35_2 C36_2 S4_2 119.3(5) . . ?
C38_2 C37_2 C36_2 111.9(6) . . ?
C38_2 C37_2 C58_2 118.2(12) . . ?
C36_2 C37_2 C58_2 129.9(12) . . ?
C39_2 C38_2 C37_2 114.1(6) . . ?
C39_2 C38_2 H38_2 123.0 . . ?
C37_2 C38_2 H38_2 123.0 . . ?
C38_2 C39_2 C40_2 129.6(6) . . ?
C38_2 C39_2 S4_2 110.6(5) . . ?
C40_2 C39_2 S4_2 119.8(5) . . ?
O3_2 C40_2 C41_2 121.9(7) . . ?
O3_2 C40_2 C39_2 116.5(6) . . ?
C41_2 C40_2 C39_2 121.5(6) . . ?
C42_2 C41_2 C40_2 117.4(7) . . ?
C42_2 C41_2 H41_2 121.3 . . ?
C40_2 C41_2 H41_2 121.3 . . ?
O4_2 C42_2 C41_2 123.6(7) . . ?
O4_2 C42_2 C43_2 113.1(7) . . ?
C41_2 C42_2 C43_2 123.3(7) . . ?
C44_2 C43_2 C48_2 120.0 . . ?
C44_2 C43_2 C42_2 119.4(6) . . ?
C48_2 C43_2 C42_2 120.3(6) . . ?
C45_2 C44_2 C43_2 120.0 . . ?
C45_2 C44_2 H44_2 120.0 . . ?
C43_2 C44_2 H44_2 120.0 . . ?
C44_2 C45_2 C46_2 120.0 . . ?
C44_2 C45_2 H45_2 120.0 . . ?
C46_2 C45_2 H45_2 120.0 . . ?
C47_2 C46_2 C45_2 120.0 . . ?
C47_2 C46_2 C49_2 118.5(5) . . ?
C45_2 C46_2 C49_2 121.5(5) . . ?
C46_2 C47_2 C48_2 120.0 . . ?
C46_2 C47_2 H47_2 120.0 . . ?
C48_2 C47_2 H47_2 120.0 . . ?
C47_2 C48_2 C43_2 120.0 . . ?
C47_2 C48_2 H48_2 120.0 . . ?
C43_2 C48_2 H48_2 120.0 . . ?
F8_2 C49_2 F10_2 110.3(10) . . ?
F8_2 C49_2 F9_2 101.6(9) . . ?
F10_2 C49_2 F9_2 105.0(9) . . ?
F8_2 C49_2 C46_2 113.4(7) . . ?
F10_2 C49_2 C46_2 113.4(7) . . ?
F9_2 C49_2 C46_2 112.2(8) . . ?
C37_2 C58_2 C59_2 113.7(10) . . ?
C37_2 C58_2 H58A_2 108.8 . . ?
C59_2 C58_2 H58A_2 108.8 . . ?
C37_2 C58_2 H58B_2 108.8 . . ?
C59_2 C58_2 H58B_2 108.8 . . ?
H58A_2 C58_2 H58B_2 107.7 . . ?
C60_2 C59_2 C58_2 105.3(6) . . ?
C60_2 C59_2 H59A_2 110.7 . . ?
C58_2 C59_2 H59A_2 110.7 . . ?
C60_2 C59_2 H59B_2 110.7 . . ?
C58_2 C59_2 H59B_2 110.7 . . ?
H59A_2 C59_2 H59B_2 108.8 . . ?
C59_2 C60_2 C61_2 105.3(6) . . ?
C59_2 C60_2 H60A_2 110.7 . . ?
C61_2 C60_2 H60A_2 110.7 . . ?
C59_2 C60_2 H60B_2 110.7 . . ?
C61_2 C60_2 H60B_2 110.7 . . ?
H60A_2 C60_2 H60B_2 108.8 . . ?
C60_2 C61_2 C62_2 105.3(6) . . ?
C60_2 C61_2 H61A_2 110.7 . . ?
C62_2 C61_2 H61A_2 110.7 . . ?
C60_2 C61_2 H61B_2 110.7 . . ?
C62_2 C61_2 H61B_2 110.7 . . ?
H61A_2 C61_2 H61B_2 108.8 . . ?
C63_2 C62_2 C61_2 105.3(6) . . ?
C63_2 C62_2 H62A_2 110.7 . . ?
C61_2 C62_2 H62A_2 110.7 . . ?
C63_2 C62_2 H62B_2 110.7 . . ?
C61_2 C62_2 H62B_2 110.7 . . ?
H62A_2 C62_2 H62B_2 108.8 . . ?
C62_2 C63_2 C64_2 105.3(6) . . ?
C62_2 C63_2 H63A_2 110.7 . . ?
C64_2 C63_2 H63A_2 110.7 . . ?
C62_2 C63_2 H63B_2 110.7 . . ?
C64_2 C63_2 H63B_2 110.7 . . ?
H63A_2 C63_2 H63B_2 108.8 . . ?
C65_2 C64_2 C63_2 105.2(6) . . ?
C65_2 C64_2 H64A_2 110.7 . . ?
C63_2 C64_2 H64A_2 110.7 . . ?
C65_2 C64_2 H64B_2 110.7 . . ?
C63_2 C64_2 H64B_2 110.7 . . ?
H64A_2 C64_2 H64B_2 108.8 . . ?
C64_2 C65_2 H65A_2 109.5 . . ?
C64_2 C65_2 H65B_2 109.5 . . ?
H65A_2 C65_2 H65B_2 109.5 . . ?
C64_2 C65_2 H65C_2 109.5 . . ?
H65A_2 C65_2 H65C_2 109.5 . . ?
H65B_2 C65_2 H65C_2 109.5 . . ?
C32_3 S3_3 C35_3 92.9(3) . . ?
C33_3 C32_3 C30 127.5(10) . . ?
C33_3 C32_3 S3_3 109.7(6) . . ?
C30 C32_3 S3_3 122.8(10) . . ?
C32_3 C33_3 C34_3 113.7(7) . . ?
C32_3 C33_3 H33_3 123.2 . . ?
C34_3 C33_3 H33_3 123.2 . . ?
C35_3 C34_3 C33_3 113.2(7) . . ?
C35_3 C34_3 H34_3 123.4 . . ?
C33_3 C34_3 H34_3 123.4 . . ?
C34_3 C35_3 C36_3 131.3(6) . . ?
C34_3 C35_3 S3_3 110.2(5) . . ?
C36_3 C35_3 S3_3 118.5(5) . . ?
C36_3 S4_3 C39_3 92.4(4) . . ?
F4_3 B2_3 F3_3 111.5(8) . . ?
F4_3 B2_3 O4_3 111.1(7) . . ?
F3_3 B2_3 O4_3 108.3(7) . . ?
F4_3 B2_3 O3_3 107.7(7) . . ?
F3_3 B2_3 O3_3 107.9(7) . . ?
O4_3 B2_3 O3_3 110.3(7) . . ?
C40_3 O3_3 B2_3 122.7(7) . . ?
C42_3 O4_3 B2_3 122.5(7) . . ?
C37_3 C36_3 C35_3 129.9(6) . . ?
C37_3 C36_3 S4_3 110.8(5) . . ?
C35_3 C36_3 S4_3 119.3(5) . . ?
C38_3 C37_3 C36_3 111.9(6) . . ?
C38_3 C37_3 C58_3 125.3(12) . . ?
C36_3 C37_3 C58_3 122.9(12) . . ?
C39_3 C38_3 C37_3 114.1(6) . . ?
C39_3 C38_3 H38_3 123.0 . . ?
C37_3 C38_3 H38_3 123.0 . . ?
C38_3 C39_3 C40_3 129.6(6) . . ?
C38_3 C39_3 S4_3 110.6(5) . . ?
C40_3 C39_3 S4_3 119.7(5) . . ?
O3_3 C40_3 C41_3 121.9(7) . . ?
O3_3 C40_3 C39_3 116.4(6) . . ?
C41_3 C40_3 C39_3 121.5(6) . . ?
C42_3 C41_3 C40_3 117.5(7) . . ?
C42_3 C41_3 H41_3 121.3 . . ?
C40_3 C41_3 H41_3 121.3 . . ?
O4_3 C42_3 C41_3 123.6(7) . . ?
O4_3 C42_3 C43_3 113.0(7) . . ?
C41_3 C42_3 C43_3 123.4(7) . . ?
C44_3 C43_3 C48_3 120.0 . . ?
C44_3 C43_3 C42_3 119.4(6) . . ?
C48_3 C43_3 C42_3 120.2(6) . . ?
C43_3 C44_3 C45_3 120.0 . . ?
C43_3 C44_3 H44_3 120.0 . . ?
C45_3 C44_3 H44_3 120.0 . . ?
C46_3 C45_3 C44_3 120.0 . . ?
C46_3 C45_3 H45_3 120.0 . . ?
C44_3 C45_3 H45_3 120.0 . . ?
C45_3 C46_3 C47_3 120.0 . . ?
C45_3 C46_3 C49_3 121.6(5) . . ?
C47_3 C46_3 C49_3 118.4(5) . . ?
C48_3 C47_3 C46_3 120.0 . . ?
C48_3 C47_3 H47_3 120.0 . . ?
C46_3 C47_3 H47_3 120.0 . . ?
C47_3 C48_3 C43_3 120.0 . . ?
C47_3 C48_3 H48_3 120.0 . . ?
C43_3 C48_3 H48_3 120.0 . . ?
F8_3 C49_3 F10_3 110.3(10) . . ?
F8_3 C49_3 F9_3 101.6(9) . . ?
F10_3 C49_3 F9_3 105.0(9) . . ?
F8_3 C49_3 C46_3 113.4(7) . . ?
F10_3 C49_3 C46_3 113.4(7) . . ?
F9_3 C49_3 C46_3 112.2(8) . . ?
C37_3 C58_3 C59_3 113.8(10) . . ?
C37_3 C58_3 H58A_3 108.8 . . ?
C59_3 C58_3 H58A_3 108.8 . . ?
C37_3 C58_3 H58B_3 108.8 . . ?
C59_3 C58_3 H58B_3 108.8 . . ?
H58A_3 C58_3 H58B_3 107.7 . . ?
C58_3 C59_3 C60_3 105.2(6) . . ?
C58_3 C59_3 H59A_3 110.7 . . ?
C60_3 C59_3 H59A_3 110.7 . . ?
C58_3 C59_3 H59B_3 110.7 . . ?
C60_3 C59_3 H59B_3 110.7 . . ?
H59A_3 C59_3 H59B_3 108.8 . . ?
C59_3 C60_3 C61_3 105.2(6) . . ?
C59_3 C60_3 H60A_3 110.7 . . ?
C61_3 C60_3 H60A_3 110.7 . . ?
C59_3 C60_3 H60B_3 110.7 . . ?
C61_3 C60_3 H60B_3 110.7 . . ?
H60A_3 C60_3 H60B_3 108.8 . . ?
C62_3 C61_3 C60_3 105.3(6) . . ?
C62_3 C61_3 H61A_3 110.7 . . ?
C60_3 C61_3 H61A_3 110.7 . . ?
C62_3 C61_3 H61B_3 110.7 . . ?
C60_3 C61_3 H61B_3 110.7 . . ?
H61A_3 C61_3 H61B_3 108.8 . . ?
C61_3 C62_3 C63_3 105.2(6) . . ?
C61_3 C62_3 H62A_3 110.7 . . ?
C63_3 C62_3 H62A_3 110.7 . . ?
C61_3 C62_3 H62B_3 110.7 . . ?
C63_3 C62_3 H62B_3 110.7 . . ?
H62A_3 C62_3 H62B_3 108.8 . . ?
C64_3 C63_3 C62_3 105.2(6) . . ?
C64_3 C63_3 H63A_3 110.7 . . ?
C62_3 C63_3 H63A_3 110.7 . . ?
C64_3 C63_3 H63B_3 110.7 . . ?
C62_3 C63_3 H63B_3 110.7 . . ?
H63A_3 C63_3 H63B_3 108.8 . . ?
C65_3 C64_3 C63_3 105.3(6) . . ?
C65_3 C64_3 H64A_3 110.7 . . ?
C63_3 C64_3 H64A_3 110.7 . . ?
C65_3 C64_3 H64B_3 110.7 . . ?
C63_3 C64_3 H64B_3 110.7 . . ?
H64A_3 C64_3 H64B_3 108.8 . . ?
C64_3 C65_3 H65A_3 109.5 . . ?
C64_3 C65_3 H65B_3 109.5 . . ?
H65A_3 C65_3 H65B_3 109.5 . . ?
C64_3 C65_3 H65C_3 109.5 . . ?
H65A_3 C65_3 H65C_3 109.5 . . ?
H65B_3 C65_3 H65C_3 109.5 . . ?
C51_7 C50_7 C13 110.7(12) . . ?
C51_7 C50_7 H50A_7 109.5 . . ?
C13 C50_7 H50A_7 109.5 . . ?
C51_7 C50_7 H50B_7 109.5 . . ?
C13 C50_7 H50B_7 109.5 . . ?
H50A_7 C50_7 H50B_7 108.1 . . ?
C52_7 C51_7 C50_7 116.1(8) . . ?
C52_7 C51_7 H51A_7 108.3 . . ?
C50_7 C51_7 H51A_7 108.3 . . ?
C52_7 C51_7 H51B_7 108.3 . . ?
C50_7 C51_7 H51B_7 108.3 . . ?
H51A_7 C51_7 H51B_7 107.4 . . ?
C53_7 C52_7 C51_7 116.1(8) . . ?
C53_7 C52_7 H52A_7 108.3 . . ?
C51_7 C52_7 H52A_7 108.3 . . ?
C53_7 C52_7 H52B_7 108.3 . . ?
C51_7 C52_7 H52B_7 108.3 . . ?
H52A_7 C52_7 H52B_7 107.4 . . ?
C52_7 C53_7 C54_7 116.1(8) . . ?
C52_7 C53_7 H53A_7 108.3 . . ?
C54_7 C53_7 H53A_7 108.3 . . ?
C52_7 C53_7 H53B_7 108.3 . . ?
C54_7 C53_7 H53B_7 108.3 . . ?
H53A_7 C53_7 H53B_7 107.4 . . ?
C55_7 C54_7 C53_7 116.0(8) . . ?
C55_7 C54_7 H54A_7 108.3 . . ?
C53_7 C54_7 H54A_7 108.3 . . ?
C55_7 C54_7 H54B_7 108.3 . . ?
C53_7 C54_7 H54B_7 108.3 . . ?
H54A_7 C54_7 H54B_7 107.4 . . ?
C56_7 C55_7 C54_7 116.1(8) . . ?
C56_7 C55_7 H55A_7 108.3 . . ?
C54_7 C55_7 H55A_7 108.3 . . ?
C56_7 C55_7 H55B_7 108.3 . . ?
C54_7 C55_7 H55B_7 108.3 . . ?
H55A_7 C55_7 H55B_7 107.4 . . ?
C55_7 C56_7 C57_7 116.0(8) . . ?
C55_7 C56_7 H56A_7 108.3 . . ?
C57_7 C56_7 H56A_7 108.3 . . ?
C55_7 C56_7 H56B_7 108.3 . . ?
C57_7 C56_7 H56B_7 108.3 . . ?
H56A_7 C56_7 H56B_7 107.4 . . ?
C56_7 C57_7 H57A_7 109.5 . . ?
C56_7 C57_7 H57B_7 109.5 . . ?
H57A_7 C57_7 H57B_7 109.5 . . ?
C56_7 C57_7 H57C_7 109.5 . . ?
H57A_7 C57_7 H57C_7 109.5 . . ?
H57B_7 C57_7 H57C_7 109.5 . . ?
C51_8 C50_8 C13 126(2) . . ?
C51_8 C50_8 H50A_8 105.8 . . ?
C13 C50_8 H50A_8 105.8 . . ?
C51_8 C50_8 H50B_8 105.8 . . ?
C13 C50_8 H50B_8 105.8 . . ?
H50A_8 C50_8 H50B_8 106.2 . . ?
C50_8 C51_8 C52_8 116.1(8) . . ?
C50_8 C51_8 H51A_8 108.3 . . ?
C52_8 C51_8 H51A_8 108.3 . . ?
C50_8 C51_8 H51B_8 108.3 . . ?
C52_8 C51_8 H51B_8 108.3 . . ?
H51A_8 C51_8 H51B_8 107.4 . . ?
C53_8 C52_8 C51_8 116.1(8) . . ?
C53_8 C52_8 H52A_8 108.3 . . ?
C51_8 C52_8 H52A_8 108.3 . . ?
C53_8 C52_8 H52B_8 108.3 . . ?
C51_8 C52_8 H52B_8 108.3 . . ?
H52A_8 C52_8 H52B_8 107.4 . . ?
C52_8 C53_8 C54_8 116.1(8) . . ?
C52_8 C53_8 H53A_8 108.3 . . ?
C54_8 C53_8 H53A_8 108.3 . . ?
C52_8 C53_8 H53B_8 108.3 . . ?
C54_8 C53_8 H53B_8 108.3 . . ?
H53A_8 C53_8 H53B_8 107.4 . . ?
C53_8 C54_8 C55_8 116.1(8) . . ?
C53_8 C54_8 H54A_8 108.3 . . ?
C55_8 C54_8 H54A_8 108.3 . . ?
C53_8 C54_8 H54B_8 108.3 . . ?
C55_8 C54_8 H54B_8 108.3 . . ?
H54A_8 C54_8 H54B_8 107.4 . . ?
C56_8 C55_8 C54_8 116.1(8) . . ?
C56_8 C55_8 H55A_8 108.3 . . ?
C54_8 C55_8 H55A_8 108.3 . . ?
C56_8 C55_8 H55B_8 108.3 . . ?
C54_8 C55_8 H55B_8 108.3 . . ?
H55A_8 C55_8 H55B_8 107.4 . . ?
C55_8 C56_8 C57_8 116.1(8) . . ?
C55_8 C56_8 H56A_8 108.3 . . ?
C57_8 C56_8 H56A_8 108.3 . . ?
C55_8 C56_8 H56B_8 108.3 . . ?
C57_8 C56_8 H56B_8 108.3 . . ?
H56A_8 C56_8 H56B_8 107.4 . . ?
C56_8 C57_8 H57A_8 109.5 . . ?
C56_8 C57_8 H57B_8 109.5 . . ?
H57A_8 C57_8 H57B_8 109.5 . . ?
C56_8 C57_8 H57C_8 109.5 . . ?
H57A_8 C57_8 H57C_8 109.5 . . ?
H57B_8 C57_8 H57C_8 109.5 . . ?
C51_9 C50_9 C13 108.1(9) . . ?
C51_9 C50_9 H50A_9 110.1 . . ?
C13 C50_9 H50A_9 110.1 . . ?
C51_9 C50_9 H50B_9 110.1 . . ?
C13 C50_9 H50B_9 110.1 . . ?
H50A_9 C50_9 H50B_9 108.4 . . ?
C50_9 C51_9 C52_9 116.1(8) . . ?
C50_9 C51_9 H51A_9 108.3 . . ?
C52_9 C51_9 H51A_9 108.3 . . ?
C50_9 C51_9 H51B_9 108.3 . . ?
C52_9 C51_9 H51B_9 108.3 . . ?
H51A_9 C51_9 H51B_9 107.4 . . ?
C51_9 C52_9 C53_9 116.1(8) . . ?
C51_9 C52_9 H52A_9 108.3 . . ?
C53_9 C52_9 H52A_9 108.3 . . ?
C51_9 C52_9 H52B_9 108.3 . . ?
C53_9 C52_9 H52B_9 108.3 . . ?
H52A_9 C52_9 H52B_9 107.4 . . ?
C54_9 C53_9 C52_9 116.1(8) . . ?
C54_9 C53_9 H53A_9 108.3 . . ?
C52_9 C53_9 H53A_9 108.3 . . ?
C54_9 C53_9 H53B_9 108.3 . . ?
C52_9 C53_9 H53B_9 108.3 . . ?
H53A_9 C53_9 H53B_9 107.4 . . ?
C53_9 C54_9 C55_9 116.1(8) . . ?
C53_9 C54_9 H54A_9 108.3 . . ?
C55_9 C54_9 H54A_9 108.3 . . ?
C53_9 C54_9 H54B_9 108.3 . . ?
C55_9 C54_9 H54B_9 108.3 . . ?
H54A_9 C54_9 H54B_9 107.4 . . ?
C54_9 C55_9 C56_9 116.1(8) . . ?
C54_9 C55_9 H55A_9 108.3 . . ?
C56_9 C55_9 H55A_9 108.3 . . ?
C54_9 C55_9 H55B_9 108.3 . . ?
C56_9 C55_9 H55B_9 108.3 . . ?
H55A_9 C55_9 H55B_9 107.4 . . ?
C55_9 C56_9 C57_9 116.1(8) . . ?
C55_9 C56_9 H56A_9 108.3 . . ?
C57_9 C56_9 H56A_9 108.3 . . ?
C55_9 C56_9 H56B_9 108.3 . . ?
C57_9 C56_9 H56B_9 108.3 . . ?
H56A_9 C56_9 H56B_9 107.4 . . ?
C56_9 C57_9 H57A_9 109.5 . . ?
C56_9 C57_9 H57B_9 109.5 . . ?
H57A_9 C57_9 H57B_9 109.5 . . ?
C56_9 C57_9 H57C_9 109.5 . . ?
H57A_9 C57_9 H57C_9 109.5 . . ?
H57B_9 C57_9 H57C_9 109.5 . . ?
C2 C1_5 C26 99.9(5) . . ?
C2 C1_5 C74_5 116.0(10) . . ?
C26 C1_5 C74_5 107.5(12) . . ?
C2 C1_5 C66_5 108.2(7) . . ?
C26 C1_5 C66_5 108.0(11) . . ?
C74_5 C1_5 C66_5 115.8(7) . . ?
C67_5 C66_5 C1_5 113.1(8) . . ?
C67_5 C66_5 H66A_5 109.0 . . ?
C1_5 C66_5 H66A_5 109.0 . . ?
C67_5 C66_5 H66B_5 109.0 . . ?
C1_5 C66_5 H66B_5 109.0 . . ?
H66A_5 C66_5 H66B_5 107.8 . . ?
C66_5 C67_5 C68_5 114.0(4) . . ?
C66_5 C67_5 H67A_5 108.8 . . ?
C68_5 C67_5 H67A_5 108.8 . . ?
C66_5 C67_5 H67B_5 108.8 . . ?
C68_5 C67_5 H67B_5 108.8 . . ?
H67A_5 C67_5 H67B_5 107.6 . . ?
C67_5 C68_5 C69_5 114.0(4) . . ?
C67_5 C68_5 H68A_5 108.8 . . ?
C69_5 C68_5 H68A_5 108.8 . . ?
C67_5 C68_5 H68B_5 108.8 . . ?
C69_5 C68_5 H68B_5 108.8 . . ?
H68A_5 C68_5 H68B_5 107.6 . . ?
C70_5 C69_5 C68_5 114.0(4) . . ?
C70_5 C69_5 H69A_5 108.8 . . ?
C68_5 C69_5 H69A_5 108.8 . . ?
C70_5 C69_5 H69B_5 108.8 . . ?
C68_5 C69_5 H69B_5 108.8 . . ?
H69A_5 C69_5 H69B_5 107.6 . . ?
C71_5 C70_5 C69_5 114.0(4) . . ?
C71_5 C70_5 H70A_5 108.7 . . ?
C69_5 C70_5 H70A_5 108.7 . . ?
C71_5 C70_5 H70B_5 108.7 . . ?
C69_5 C70_5 H70B_5 108.7 . . ?
H70A_5 C70_5 H70B_5 107.6 . . ?
C70_5 C71_5 C72_5 114.0(4) . . ?
C70_5 C71_5 H71A_5 108.8 . . ?
C72_5 C71_5 H71A_5 108.8 . . ?
C70_5 C71_5 H71B_5 108.8 . . ?
C72_5 C71_5 H71B_5 108.8 . . ?
H71A_5 C71_5 H71B_5 107.6 . . ?
C73_5 C72_5 C71_5 114.0(4) . . ?
C73_5 C72_5 H72A_5 108.8 . . ?
C71_5 C72_5 H72A_5 108.8 . . ?
C73_5 C72_5 H72B_5 108.8 . . ?
C71_5 C72_5 H72B_5 108.8 . . ?
H72A_5 C72_5 H72B_5 107.6 . . ?
C72_5 C73_5 H73A_5 109.5 . . ?
C72_5 C73_5 H73B_5 109.5 . . ?
H73A_5 C73_5 H73B_5 109.5 . . ?
C72_5 C73_5 H73C_5 109.5 . . ?
H73A_5 C73_5 H73C_5 109.5 . . ?
H73B_5 C73_5 H73C_5 109.5 . . ?
C1_5 C74_5 C75_5 121.3(7) . . ?
C1_5 C74_5 H74A_5 107.0 . . ?
C75_5 C74_5 H74A_5 107.0 . . ?
C1_5 C74_5 H74B_5 107.0 . . ?
C75_5 C74_5 H74B_5 107.0 . . ?
H74A_5 C74_5 H74B_5 106.7 . . ?
C76_5 C75_5 C74_5 114.0(4) . . ?
C76_5 C75_5 H75A_5 108.8 . . ?
C74_5 C75_5 H75A_5 108.8 . . ?
C76_5 C75_5 H75B_5 108.8 . . ?
C74_5 C75_5 H75B_5 108.8 . . ?
H75A_5 C75_5 H75B_5 107.6 . . ?
C77_5 C76_5 C75_5 114.0(4) . . ?
C77_5 C76_5 H76A_5 108.8 . . ?
C75_5 C76_5 H76A_5 108.8 . . ?
C77_5 C76_5 H76B_5 108.8 . . ?
C75_5 C76_5 H76B_5 108.8 . . ?
H76A_5 C76_5 H76B_5 107.6 . . ?
C76_5 C77_5 C78_5 114.0(4) . . ?
C76_5 C77_5 H77A_5 108.8 . . ?
C78_5 C77_5 H77A_5 108.8 . . ?
C76_5 C77_5 H77B_5 108.8 . . ?
C78_5 C77_5 H77B_5 108.8 . . ?
H77A_5 C77_5 H77B_5 107.6 . . ?
C79_5 C78_5 C77_5 114.0(4) . . ?
C79_5 C78_5 H78A_5 108.8 . . ?
C77_5 C78_5 H78A_5 108.8 . . ?
C79_5 C78_5 H78B_5 108.8 . . ?
C77_5 C78_5 H78B_5 108.8 . . ?
H78A_5 C78_5 H78B_5 107.6 . . ?
C80_5 C79_5 C78_5 114.0(4) . . ?
C80_5 C79_5 H79A_5 108.7 . . ?
C78_5 C79_5 H79A_5 108.7 . . ?
C80_5 C79_5 H79B_5 108.7 . . ?
C78_5 C79_5 H79B_5 108.7 . . ?
H79A_5 C79_5 H79B_5 107.6 . . ?
C79_5 C80_5 C81_5 114.0(4) . . ?
C79_5 C80_5 H80A_5 108.7 . . ?
C81_5 C80_5 H80A_5 108.7 . . ?
C79_5 C80_5 H80B_5 108.7 . . ?
C81_5 C80_5 H80B_5 108.7 . . ?
H80A_5 C80_5 H80B_5 107.6 . . ?
C80_5 C81_5 H81A_5 109.5 . . ?
C80_5 C81_5 H81B_5 109.5 . . ?
H81A_5 C81_5 H81B_5 109.5 . . ?
C80_5 C81_5 H81C_5 109.5 . . ?
H81A_5 C81_5 H81C_5 109.5 . . ?
H81B_5 C81_5 H81C_5 109.5 . . ?
C26 C1_4 C2 99.9(5) . . ?
C26 C1_4 C66_4 118.9(10) . . ?
C2 C1_4 C66_4 113.1(6) . . ?
C26 C1_4 C74_4 106.5(9) . . ?
C2 C1_4 C74_4 99.8(7) . . ?
C66_4 C1_4 C74_4 115.8(7) . . ?
C67_4 C66_4 C1_4 113.1(8) . . ?
C67_4 C66_4 H66A_4 109.0 . . ?
C1_4 C66_4 H66A_4 109.0 . . ?
C67_4 C66_4 H66B_4 109.0 . . ?
C1_4 C66_4 H66B_4 109.0 . . ?
H66A_4 C66_4 H66B_4 107.8 . . ?
C68_4 C67_4 C66_4 114.0(4) . . ?
C68_4 C67_4 H67A_4 108.8 . . ?
C66_4 C67_4 H67A_4 108.8 . . ?
C68_4 C67_4 H67B_4 108.8 . . ?
C66_4 C67_4 H67B_4 108.8 . . ?
H67A_4 C67_4 H67B_4 107.6 . . ?
C67_4 C68_4 C69_4 114.0(4) . . ?
C67_4 C68_4 H68A_4 108.8 . . ?
C69_4 C68_4 H68A_4 108.8 . . ?
C67_4 C68_4 H68B_4 108.8 . . ?
C69_4 C68_4 H68B_4 108.8 . . ?
H68A_4 C68_4 H68B_4 107.6 . . ?
C68_4 C69_4 C70_4 114.0(4) . . ?
C68_4 C69_4 H69A_4 108.8 . . ?
C70_4 C69_4 H69A_4 108.8 . . ?
C68_4 C69_4 H69B_4 108.8 . . ?
C70_4 C69_4 H69B_4 108.8 . . ?
H69A_4 C69_4 H69B_4 107.6 . . ?
C71_4 C70_4 C69_4 114.0(4) . . ?
C71_4 C70_4 H70A_4 108.8 . . ?
C69_4 C70_4 H70A_4 108.8 . . ?
C71_4 C70_4 H70B_4 108.8 . . ?
C69_4 C70_4 H70B_4 108.8 . . ?
H70A_4 C70_4 H70B_4 107.6 . . ?
C72_4 C71_4 C70_4 114.0(4) . . ?
C72_4 C71_4 H71A_4 108.8 . . ?
C70_4 C71_4 H71A_4 108.8 . . ?
C72_4 C71_4 H71B_4 108.8 . . ?
C70_4 C71_4 H71B_4 108.8 . . ?
H71A_4 C71_4 H71B_4 107.6 . . ?
C73_4 C72_4 C71_4 114.0(4) . . ?
C73_4 C72_4 H72A_4 108.8 . . ?
C71_4 C72_4 H72A_4 108.8 . . ?
C73_4 C72_4 H72B_4 108.8 . . ?
C71_4 C72_4 H72B_4 108.8 . . ?
H72A_4 C72_4 H72B_4 107.6 . . ?
C72_4 C73_4 H73A_4 109.5 . . ?
C72_4 C73_4 H73B_4 109.5 . . ?
H73A_4 C73_4 H73B_4 109.5 . . ?
C72_4 C73_4 H73C_4 109.5 . . ?
H73A_4 C73_4 H73C_4 109.5 . . ?
H73B_4 C73_4 H73C_4 109.5 . . ?
C75_4 C74_4 C1_4 121.5(8) . . ?
C75_4 C74_4 H74A_4 106.9 . . ?
C1_4 C74_4 H74A_4 106.9 . . ?
C75_4 C74_4 H74B_4 106.9 . . ?
C1_4 C74_4 H74B_4 106.9 . . ?
H74A_4 C74_4 H74B_4 106.7 . . ?
C74_4 C75_4 C76_4 114.0(4) . . ?
C74_4 C75_4 H75A_4 108.7 . . ?
C76_4 C75_4 H75A_4 108.7 . . ?
C74_4 C75_4 H75B_4 108.7 . . ?
C76_4 C75_4 H75B_4 108.7 . . ?
H75A_4 C75_4 H75B_4 107.6 . . ?
C77_4 C76_4 C75_4 114.0(4) . . ?
C77_4 C76_4 H76A_4 108.7 . . ?
C75_4 C76_4 H76A_4 108.7 . . ?
C77_4 C76_4 H76B_4 108.7 . . ?
C75_4 C76_4 H76B_4 108.7 . . ?
H76A_4 C76_4 H76B_4 107.6 . . ?
C76_4 C77_4 C78_4 114.0(4) . . ?
C76_4 C77_4 H77A_4 108.7 . . ?
C78_4 C77_4 H77A_4 108.7 . . ?
C76_4 C77_4 H77B_4 108.7 . . ?
C78_4 C77_4 H77B_4 108.7 . . ?
H77A_4 C77_4 H77B_4 107.6 . . ?
C79_4 C78_4 C77_4 114.0(4) . . ?
C79_4 C78_4 H78A_4 108.7 . . ?
C77_4 C78_4 H78A_4 108.7 . . ?
C79_4 C78_4 H78B_4 108.7 . . ?
C77_4 C78_4 H78B_4 108.7 . . ?
H78A_4 C78_4 H78B_4 107.6 . . ?
C78_4 C79_4 C80_4 114.0(4) . . ?
C78_4 C79_4 H79A_4 108.7 . . ?
C80_4 C79_4 H79A_4 108.7 . . ?
C78_4 C79_4 H79B_4 108.7 . . ?
C80_4 C79_4 H79B_4 108.7 . . ?
H79A_4 C79_4 H79B_4 107.6 . . ?
C79_4 C80_4 C81_4 114.0(4) . . ?
C79_4 C80_4 H80A_4 108.7 . . ?
C81_4 C80_4 H80A_4 108.7 . . ?
C79_4 C80_4 H80B_4 108.7 . . ?
C81_4 C80_4 H80B_4 108.7 . . ?
H80A_4 C80_4 H80B_4 107.6 . . ?
C80_4 C81_4 H81A_4 109.5 . . ?
C80_4 C81_4 H81B_4 109.5 . . ?
H81A_4 C81_4 H81B_4 109.5 . . ?
C80_4 C81_4 H81C_4 109.5 . . ?
H81A_4 C81_4 H81C_4 109.5 . . ?
H81B_4 C81_4 H81C_4 109.5 . . ?
C2 C1_6 C26 99.9(5) . . ?
C2 C1_6 C74_6 113.9(10) . . ?
C26 C1_6 C74_6 106.8(7) . . ?
C2 C1_6 C66_6 113.3(11) . . ?
C26 C1_6 C66_6 105.0(6) . . ?
C74_6 C1_6 C66_6 115.8(7) . . ?
C67_6 C66_6 C1_6 113.2(8) . . ?
C67_6 C66_6 H66A_6 108.9 . . ?
C1_6 C66_6 H66A_6 108.9 . . ?
C67_6 C66_6 H66B_6 108.9 . . ?
C1_6 C66_6 H66B_6 108.9 . . ?
H66A_6 C66_6 H66B_6 107.8 . . ?
C66_6 C67_6 C68_6 114.0(4) . . ?
C66_6 C67_6 H67A_6 108.8 . . ?
C68_6 C67_6 H67A_6 108.7 . . ?
C66_6 C67_6 H67B_6 108.7 . . ?
C68_6 C67_6 H67B_6 108.8 . . ?
H67A_6 C67_6 H67B_6 107.6 . . ?
C69_6 C68_6 C67_6 114.0(4) . . ?
C69_6 C68_6 H68A_6 108.7 . . ?
C67_6 C68_6 H68A_6 108.7 . . ?
C69_6 C68_6 H68B_6 108.7 . . ?
C67_6 C68_6 H68B_6 108.8 . . ?
H68A_6 C68_6 H68B_6 107.6 . . ?
C68_6 C69_6 C70_6 114.0(4) . . ?
C68_6 C69_6 H69A_6 108.7 . . ?
C70_6 C69_6 H69A_6 108.7 . . ?
C68_6 C69_6 H69B_6 108.7 . . ?
C70_6 C69_6 H69B_6 108.7 . . ?
H69A_6 C69_6 H69B_6 107.6 . . ?
C69_6 C70_6 C71_6 114.0(4) . . ?
C69_6 C70_6 H70A_6 108.8 . . ?
C71_6 C70_6 H70A_6 108.8 . . ?
C69_6 C70_6 H70B_6 108.8 . . ?
C71_6 C70_6 H70B_6 108.8 . . ?
H70A_6 C70_6 H70B_6 107.6 . . ?
C72_6 C71_6 C70_6 114.0(4) . . ?
C72_6 C71_6 H71A_6 108.8 . . ?
C70_6 C71_6 H71A_6 108.8 . . ?
C72_6 C71_6 H71B_6 108.8 . . ?
C70_6 C71_6 H71B_6 108.8 . . ?
H71A_6 C71_6 H71B_6 107.6 . . ?
C73_6 C72_6 C71_6 114.0(4) . . ?
C73_6 C72_6 H72A_6 108.8 . . ?
C71_6 C72_6 H72A_6 108.8 . . ?
C73_6 C72_6 H72B_6 108.8 . . ?
C71_6 C72_6 H72B_6 108.8 . . ?
H72A_6 C72_6 H72B_6 107.6 . . ?
C72_6 C73_6 H73A_6 109.5 . . ?
C72_6 C73_6 H73B_6 109.5 . . ?
H73A_6 C73_6 H73B_6 109.5 . . ?
C72_6 C73_6 H73C_6 109.5 . . ?
H73A_6 C73_6 H73C_6 109.5 . . ?
H73B_6 C73_6 H73C_6 109.5 . . ?
C75_6 C74_6 C1_6 121.5(8) . . ?
C75_6 C74_6 H74A_6 107.0 . . ?
C1_6 C74_6 H74A_6 107.0 . . ?
C75_6 C74_6 H74B_6 107.0 . . ?
C1_6 C74_6 H74B_6 107.0 . . ?
H74A_6 C74_6 H74B_6 106.7 . . ?
C74_6 C75_6 C76_6 114.0(4) . . ?
C74_6 C75_6 H75A_6 108.7 . . ?
C76_6 C75_6 H75A_6 108.7 . . ?
C74_6 C75_6 H75B_6 108.7 . . ?
C76_6 C75_6 H75B_6 108.7 . . ?
H75A_6 C75_6 H75B_6 107.6 . . ?
C77_6 C76_6 C75_6 114.0(4) . . ?
C77_6 C76_6 H76A_6 108.7 . . ?
C75_6 C76_6 H76A_6 108.7 . . ?
C77_6 C76_6 H76B_6 108.7 . . ?
C75_6 C76_6 H76B_6 108.7 . . ?
H76A_6 C76_6 H76B_6 107.6 . . ?
C76_6 C77_6 C78_6 114.0(4) . . ?
C76_6 C77_6 H77A_6 108.7 . . ?
C78_6 C77_6 H77A_6 108.7 . . ?
C76_6 C77_6 H77B_6 108.7 . . ?
C78_6 C77_6 H77B_6 108.7 . . ?
H77A_6 C77_6 H77B_6 107.6 . . ?
C77_6 C78_6 C79_6 114.0(4) . . ?
C77_6 C78_6 H78A_6 108.8 . . ?
C79_6 C78_6 H78A_6 108.8 . . ?
C77_6 C78_6 H78B_6 108.8 . . ?
C79_6 C78_6 H78B_6 108.8 . . ?
H78A_6 C78_6 H78B_6 107.6 . . ?
C80_6 C79_6 C78_6 114.0(4) . . ?
C80_6 C79_6 H79A_6 108.8 . . ?
C78_6 C79_6 H79A_6 108.8 . . ?
C80_6 C79_6 H79B_6 108.8 . . ?
C78_6 C79_6 H79B_6 108.8 . . ?
H79A_6 C79_6 H79B_6 107.6 . . ?
C81_6 C80_6 C79_6 114.0(4) . . ?
C81_6 C80_6 H80A_6 108.7 . . ?
C79_6 C80_6 H80A_6 108.7 . . ?
C81_6 C80_6 H80B_6 108.7 . . ?
C79_6 C80_6 H80B_6 108.7 . . ?
H80A_6 C80_6 H80B_6 107.6 . . ?
C80_6 C81_6 H81A_6 109.5 . . ?
C80_6 C81_6 H81B_6 109.5 . . ?
H81A_6 C81_6 H81B_6 109.5 . . ?
C80_6 C81_6 H81C_6 109.5 . . ?
H81A_6 C81_6 H81C_6 109.5 . . ?
H81B_6 C81_6 H81C_6 109.5 . . ?

loop_
_geom_bond_atom_site_label_1
_geom_bond_atom_site_label_2
_geom_bond_distance
_geom_bond_site_symmetry_2
_geom_bond_publ_flag
C2 C3 1.394(6) . ?
C2 C7 1.394(7) . ?
C2 C1_5 1.547(7) . ?
C2 C1_4 1.547(7) . ?
C2 C1_6 1.547(7) . ?
C3 C4 1.391(6) . ?
C3 C27 1.4560(5) . ?
C4 C5 1.380(7) . ?
C4 H4 0.9500 . ?
C5 C6 1.410(7) . ?
C5 H5 0.9500 . ?
C6 C7 1.403(7) . ?
C6 C8 1.453(7) . ?
C7 H7 0.9500 . ?
S1 C12 1.718(5) . ?
S1 C15 1.720(5) . ?
S2 C8 1.730(5) . ?
S2 C11 1.735(5) . ?
F1 B1 1.366(8) . ?
F2 B1 1.390(7) . ?
O1 C18 1.300(7) . ?
O1 B1 1.488(7) . ?
O2 C16 1.305(6) . ?
O2 B1 1.489(8) . ?
C8 C9 1.375(7) . ?
C9 C10 1.419(7) . ?
C9 H9 0.9500 . ?
C10 C11 1.366(7) . ?
C10 H10 0.9500 . ?
C11 C12 1.447(6) . ?
C12 C13 1.414(7) . ?
C13 C14 1.386(7) . ?
C13 C50_7 1.521(7) . ?
C13 C50_9 1.521(7) . ?
C13 C50_8 1.521(7) . ?
C14 C15 1.385(7) . ?
C14 H14 0.9500 . ?
C15 C16 1.429(7) . ?
C16 C17 1.407(6) . ?
C17 C18 1.368(7) . ?
C17 H17 0.9500 . ?
C18 C19 1.484(6) . ?
C19 C24 1.3900(5) . ?
C19 C20 1.3900(5) . ?
C20 C21 1.3900(5) . ?
C20 H20 0.9500 . ?
C21 C22 1.3900(5) . ?
C21 H21 0.9500 . ?
C22 C23 1.3900(5) . ?
C22 C25 1.488(7) . ?
C23 C24 1.3900(5) . ?
C23 H23 0.9500 . ?
C24 H24 0.9500 . ?
C25 F6B 1.332(6) . ?
C25 F7B 1.333(6) . ?
C25 F5 1.333(6) . ?
C25 F6 1.333(6) . ?
C25 F5B 1.333(6) . ?
C25 F7 1.334(6) . ?
C26 C27 1.394(6) . ?
C26 C31 1.394(7) . ?
C26 C1_5 1.547(7) . ?
C26 C1_4 1.547(7) . ?
C26 C1_6 1.547(7) . ?
C27 C28 1.391(6) . ?
C28 C29 1.380(7) . ?
C28 H28 0.9500 . ?
C29 C30 1.410(7) . ?
C29 H29 0.9500 . ?
C30 C31 1.403(7) . ?
C30 C32_2 1.453(7) . ?
C30 C32_1 1.453(7) . ?
C30 C32_3 1.453(7) . ?
C31 H31 0.9500 . ?
S3_1 C32_1 1.730(5) . ?
S3_1 C35_1 1.735(5) . ?
C32_1 C33_1 1.375(7) . ?
C33_1 C34_1 1.419(7) . ?
C33_1 H33_1 0.9500 . ?
C34_1 C35_1 1.366(7) . ?
C34_1 H34_1 0.9500 . ?
C35_1 C36_1 1.447(6) . ?
S4_1 C36_1 1.718(5) . ?
S4_1 C39_1 1.720(5) . ?
B2_1 F4_1 1.366(8) . ?
B2_1 F3_1 1.390(7) . ?
B2_1 O4_1 1.488(7) . ?
B2_1 O3_1 1.489(8) . ?
O3_1 C40_1 1.305(6) . ?
O4_1 C42_1 1.300(7) . ?
C36_1 C37_1 1.414(7) . ?
C37_1 C38_1 1.386(7) . ?
C37_1 C58_1 1.521(7) . ?
C38_1 C39_1 1.385(7) . ?
C38_1 H38_1 0.9500 . ?
C39_1 C40_1 1.429(7) . ?
C40_1 C41_1 1.407(6) . ?
C41_1 C42_1 1.368(7) . ?
C41_1 H41_1 0.9500 . ?
C42_1 C43_1 1.484(6) . ?
F8_1 C49_1 1.346(6) . ?
F9_1 C49_1 1.346(6) . ?
F10_1 C49_1 1.346(6) . ?
C43_1 C44_1 1.3900 . ?
C43_1 C48_1 1.3900 . ?
C44_1 C45_1 1.3900 . ?
C44_1 H44_1 0.9500 . ?
C45_1 C46_1 1.3900 . ?
C45_1 H45_1 0.9500 . ?
C46_1 C47_1 1.3900 . ?
C46_1 C49_1 1.488(7) . ?
C47_1 C48_1 1.3900 . ?
C47_1 H47_1 0.9500 . ?
C48_1 H48_1 0.9500 . ?
C58_1 C59_1 1.592(8) . ?
C58_1 H58A_1 0.9900 . ?
C58_1 H58B_1 0.9900 . ?
C59_1 C60_1 1.592(8) . ?
C59_1 H59A_1 0.9900 . ?
C59_1 H59B_1 0.9900 . ?
C60_1 C61_1 1.592(8) . ?
C60_1 H60A_1 0.9900 . ?
C60_1 H60B_1 0.9900 . ?
C61_1 C62_1 1.592(8) . ?
C61_1 H61A_1 0.9900 . ?
C61_1 H61B_1 0.9900 . ?
C62_1 C63_1 1.592(8) . ?
C62_1 H62A_1 0.9900 . ?
C62_1 H62B_1 0.9900 . ?
C63_1 C64_1 1.592(8) . ?
C63_1 H63A_1 0.9900 . ?
C63_1 H63B_1 0.9900 . ?
C64_1 C65_1 1.592(8) . ?
C64_1 H64A_1 0.9900 . ?
C64_1 H64B_1 0.9900 . ?
C65_1 H65A_1 0.9800 . ?
C65_1 H65B_1 0.9800 . ?
C65_1 H65C_1 0.9800 . ?
S3_2 C32_2 1.730(5) . ?
S3_2 C35_2 1.735(5) . ?
C32_2 C33_2 1.375(7) . ?
C33_2 C34_2 1.419(7) . ?
C33_2 H33_2 0.9500 . ?
C34_2 C35_2 1.366(7) . ?
C34_2 H34_2 0.9500 . ?
C35_2 C36_2 1.447(6) . ?
S4_2 C36_2 1.718(5) . ?
S4_2 C39_2 1.720(5) . ?
B2_2 F4_2 1.366(8) . ?
B2_2 F3_2 1.390(7) . ?
B2_2 O4_2 1.488(7) . ?
B2_2 O3_2 1.489(8) . ?
O3_2 C40_2 1.305(6) . ?
O4_2 C42_2 1.300(7) . ?
C36_2 C37_2 1.414(7) . ?
C37_2 C38_2 1.386(7) . ?
C37_2 C58_2 1.521(7) . ?
C38_2 C39_2 1.386(7) . ?
C38_2 H38_2 0.9500 . ?
C39_2 C40_2 1.428(7) . ?
C40_2 C41_2 1.407(7) . ?
C41_2 C42_2 1.368(7) . ?
C41_2 H41_2 0.9500 . ?
C42_2 C43_2 1.485(6) . ?
F8_2 C49_2 1.346(6) . ?
F9_2 C49_2 1.346(6) . ?
F10_2 C49_2 1.346(6) . ?
C43_2 C44_2 1.3900 . ?
C43_2 C48_2 1.3900 . ?
C44_2 C45_2 1.3900 . ?
C44_2 H44_2 0.9500 . ?
C45_2 C46_2 1.3900 . ?
C45_2 H45_2 0.9500 . ?
C46_2 C47_2 1.3900 . ?
C46_2 C49_2 1.488(7) . ?
C47_2 C48_2 1.3900 . ?
C47_2 H47_2 0.9500 . ?
C48_2 H48_2 0.9500 . ?
C58_2 C59_2 1.592(8) . ?
C58_2 H58A_2 0.9900 . ?
C58_2 H58B_2 0.9900 . ?
C59_2 C60_2 1.592(8) . ?
C59_2 H59A_2 0.9900 . ?
C59_2 H59B_2 0.9900 . ?
C60_2 C61_2 1.592(8) . ?
C60_2 H60A_2 0.9900 . ?
C60_2 H60B_2 0.9900 . ?
C61_2 C62_2 1.592(8) . ?
C61_2 H61A_2 0.9900 . ?
C61_2 H61B_2 0.9900 . ?
C62_2 C63_2 1.592(8) . ?
C62_2 H62A_2 0.9900 . ?
C62_2 H62B_2 0.9900 . ?
C63_2 C64_2 1.592(8) . ?
C63_2 H63A_2 0.9900 . ?
C63_2 H63B_2 0.9900 . ?
C64_2 C65_2 1.592(8) . ?
C64_2 H64A_2 0.9900 . ?
C64_2 H64B_2 0.9900 . ?
C65_2 H65A_2 0.9800 . ?
C65_2 H65B_2 0.9800 . ?
C65_2 H65C_2 0.9800 . ?
S3_3 C32_3 1.730(5) . ?
S3_3 C35_3 1.735(5) . ?
C32_3 C33_3 1.375(7) . ?
C33_3 C34_3 1.419(7) . ?
C33_3 H33_3 0.9500 . ?
C34_3 C35_3 1.366(7) . ?
C34_3 H34_3 0.9500 . ?
C35_3 C36_3 1.447(6) . ?
S4_3 C36_3 1.718(5) . ?
S4_3 C39_3 1.720(5) . ?
B2_3 F4_3 1.366(8) . ?
B2_3 F3_3 1.390(7) . ?
B2_3 O4_3 1.488(7) . ?
B2_3 O3_3 1.489(8) . ?
O3_3 C40_3 1.305(6) . ?
O4_3 C42_3 1.300(7) . ?
C36_3 C37_3 1.414(7) . ?
C37_3 C38_3 1.386(7) . ?
C37_3 C58_3 1.521(7) . ?
C38_3 C39_3 1.386(7) . ?
C38_3 H38_3 0.9500 . ?
C39_3 C40_3 1.428(7) . ?
C40_3 C41_3 1.407(7) . ?
C41_3 C42_3 1.368(7) . ?
C41_3 H41_3 0.9500 . ?
C42_3 C43_3 1.485(6) . ?
F8_3 C49_3 1.346(6) . ?
F9_3 C49_3 1.346(6) . ?
F10_3 C49_3 1.346(6) . ?
C43_3 C44_3 1.3900 . ?
C43_3 C48_3 1.3900 . ?
C44_3 C45_3 1.3900 . ?
C44_3 H44_3 0.9500 . ?
C45_3 C46_3 1.3900 . ?
C45_3 H45_3 0.9500 . ?
C46_3 C47_3 1.3900 . ?
C46_3 C49_3 1.488(7) . ?
C47_3 C48_3 1.3900 . ?
C47_3 H47_3 0.9500 . ?
C48_3 H48_3 0.9500 . ?
C58_3 C59_3 1.592(8) . ?
C58_3 H58A_3 0.9900 . ?
C58_3 H58B_3 0.9900 . ?
C59_3 C60_3 1.592(8) . ?
C59_3 H59A_3 0.9900 . ?
C59_3 H59B_3 0.9900 . ?
C60_3 C61_3 1.592(8) . ?
C60_3 H60A_3 0.9900 . ?
C60_3 H60B_3 0.9900 . ?
C61_3 C62_3 1.592(8) . ?
C61_3 H61A_3 0.9900 . ?
C61_3 H61B_3 0.9900 . ?
C62_3 C63_3 1.592(8) . ?
C62_3 H62A_3 0.9900 . ?
C62_3 H62B_3 0.9900 . ?
C63_3 C64_3 1.592(8) . ?
C63_3 H63A_3 0.9900 . ?
C63_3 H63B_3 0.9900 . ?
C64_3 C65_3 1.592(8) . ?
C64_3 H64A_3 0.9900 . ?
C64_3 H64B_3 0.9900 . ?
C65_3 H65A_3 0.9800 . ?
C65_3 H65B_3 0.9800 . ?
C65_3 H65C_3 0.9800 . ?
C50_7 C51_7 1.502(7) . ?
C50_7 H50A_7 0.9900 . ?
C50_7 H50B_7 0.9900 . ?
C51_7 C52_7 1.502(7) . ?
C51_7 H51A_7 0.9900 . ?
C51_7 H51B_7 0.9900 . ?
C52_7 C53_7 1.502(7) . ?
C52_7 H52A_7 0.9900 . ?
C52_7 H52B_7 0.9900 . ?
C53_7 C54_7 1.502(7) . ?
C53_7 H53A_7 0.9900 . ?
C53_7 H53B_7 0.9900 . ?
C54_7 C55_7 1.502(7) . ?
C54_7 H54A_7 0.9900 . ?
C54_7 H54B_7 0.9900 . ?
C55_7 C56_7 1.502(7) . ?
C55_7 H55A_7 0.9900 . ?
C55_7 H55B_7 0.9900 . ?
C56_7 C57_7 1.502(7) . ?
C56_7 H56A_7 0.9900 . ?
C56_7 H56B_7 0.9900 . ?
C57_7 H57A_7 0.9800 . ?
C57_7 H57B_7 0.9800 . ?
C57_7 H57C_7 0.9800 . ?
C50_8 C51_8 1.502(7) . ?
C50_8 H50A_8 0.9900 . ?
C50_8 H50B_8 0.9900 . ?
C51_8 C52_8 1.502(7) . ?
C51_8 H51A_8 0.9900 . ?
C51_8 H51B_8 0.9900 . ?
C52_8 C53_8 1.502(7) . ?
C52_8 H52A_8 0.9900 . ?
C52_8 H52B_8 0.9900 . ?
C53_8 C54_8 1.502(7) . ?
C53_8 H53A_8 0.9900 . ?
C53_8 H53B_8 0.9900 . ?
C54_8 C55_8 1.502(7) . ?
C54_8 H54A_8 0.9900 . ?
C54_8 H54B_8 0.9900 . ?
C55_8 C56_8 1.502(7) . ?
C55_8 H55A_8 0.9900 . ?
C55_8 H55B_8 0.9900 . ?
C56_8 C57_8 1.502(7) . ?
C56_8 H56A_8 0.9900 . ?
C56_8 H56B_8 0.9900 . ?
C57_8 H57A_8 0.9800 . ?
C57_8 H57B_8 0.9800 . ?
C57_8 H57C_8 0.9800 . ?
C50_9 C51_9 1.502(7) . ?
C50_9 H50A_9 0.9900 . ?
C50_9 H50B_9 0.9900 . ?
C51_9 C52_9 1.502(7) . ?
C51_9 H51A_9 0.9900 . ?
C51_9 H51B_9 0.9900 . ?
C52_9 C53_9 1.502(7) . ?
C52_9 H52A_9 0.9900 . ?
C52_9 H52B_9 0.9900 . ?
C53_9 C54_9 1.502(7) . ?
C53_9 H53A_9 0.9900 . ?
C53_9 H53B_9 0.9900 . ?
C54_9 C55_9 1.502(7) . ?
C54_9 H54A_9 0.9900 . ?
C54_9 H54B_9 0.9900 . ?
C55_9 C56_9 1.502(7) . ?
C55_9 H55A_9 0.9900 . ?
C55_9 H55B_9 0.9900 . ?
C56_9 C57_9 1.502(7) . ?
C56_9 H56A_9 0.9900 . ?
C56_9 H56B_9 0.9900 . ?
C57_9 H57A_9 0.9800 . ?
C57_9 H57B_9 0.9800 . ?
C57_9 H57C_9 0.9800 . ?
C1_5 C74_5 1.549(4) . ?
C1_5 C66_5 1.549(4) . ?
C66_5 C67_5 1.549(4) . ?
C66_5 H66A_5 0.9900 . ?
C66_5 H66B_5 0.9900 . ?
C67_5 C68_5 1.549(4) . ?
C67_5 H67A_5 0.9900 . ?
C67_5 H67B_5 0.9900 . ?
C68_5 C69_5 1.549(4) . ?
C68_5 H68A_5 0.9900 . ?
C68_5 H68B_5 0.9900 . ?
C69_5 C70_5 1.549(4) . ?
C69_5 H69A_5 0.9900 . ?
C69_5 H69B_5 0.9900 . ?
C70_5 C71_5 1.549(4) . ?
C70_5 H70A_5 0.9900 . ?
C70_5 H70B_5 0.9900 . ?
C71_5 C72_5 1.549(4) . ?
C71_5 H71A_5 0.9900 . ?
C71_5 H71B_5 0.9900 . ?
C72_5 C73_5 1.549(4) . ?
C72_5 H72A_5 0.9900 . ?
C72_5 H72B_5 0.9900 . ?
C73_5 H73A_5 0.9800 . ?
C73_5 H73B_5 0.9800 . ?
C73_5 H73C_5 0.9800 . ?
C74_5 C75_5 1.549(4) . ?
C74_5 H74A_5 0.9900 . ?
C74_5 H74B_5 0.9900 . ?
C75_5 C76_5 1.549(4) . ?
C75_5 H75A_5 0.9900 . ?
C75_5 H75B_5 0.9900 . ?
C76_5 C77_5 1.549(4) . ?
C76_5 H76A_5 0.9900 . ?
C76_5 H76B_5 0.9900 . ?
C77_5 C78_5 1.549(4) . ?
C77_5 H77A_5 0.9900 . ?
C77_5 H77B_5 0.9900 . ?
C78_5 C79_5 1.549(4) . ?
C78_5 H78A_5 0.9900 . ?
C78_5 H78B_5 0.9900 . ?
C79_5 C80_5 1.549(4) . ?
C79_5 H79A_5 0.9900 . ?
C79_5 H79B_5 0.9900 . ?
C80_5 C81_5 1.549(4) . ?
C80_5 H80A_5 0.9900 . ?
C80_5 H80B_5 0.9900 . ?
C81_5 H81A_5 0.9800 . ?
C81_5 H81B_5 0.9800 . ?
C81_5 H81C_5 0.9800 . ?
C1_4 C66_4 1.549(4) . ?
C1_4 C74_4 1.549(4) . ?
C66_4 C67_4 1.549(4) . ?
C66_4 H66A_4 0.9900 . ?
C66_4 H66B_4 0.9900 . ?
C67_4 C68_4 1.549(4) . ?
C67_4 H67A_4 0.9900 . ?
C67_4 H67B_4 0.9900 . ?
C68_4 C69_4 1.549(4) . ?
C68_4 H68A_4 0.9900 . ?
C68_4 H68B_4 0.9900 . ?
C69_4 C70_4 1.549(4) . ?
C69_4 H69A_4 0.9900 . ?
C69_4 H69B_4 0.9900 . ?
C70_4 C71_4 1.549(4) . ?
C70_4 H70A_4 0.9900 . ?
C70_4 H70B_4 0.9900 . ?
C71_4 C72_4 1.549(4) . ?
C71_4 H71A_4 0.9900 . ?
C71_4 H71B_4 0.9900 . ?
C72_4 C73_4 1.549(4) . ?
C72_4 H72A_4 0.9900 . ?
C72_4 H72B_4 0.9900 . ?
C73_4 H73A_4 0.9800 . ?
C73_4 H73B_4 0.9800 . ?
C73_4 H73C_4 0.9800 . ?
C74_4 C75_4 1.549(4) . ?
C74_4 H74A_4 0.9900 . ?
C74_4 H74B_4 0.9900 . ?
C75_4 C76_4 1.549(4) . ?
C75_4 H75A_4 0.9900 . ?
C75_4 H75B_4 0.9900 . ?
C76_4 C77_4 1.549(4) . ?
C76_4 H76A_4 0.9900 . ?
C76_4 H76B_4 0.9900 . ?
C77_4 C78_4 1.549(4) . ?
C77_4 H77A_4 0.9900 . ?
C77_4 H77B_4 0.9900 . ?
C78_4 C79_4 1.549(4) . ?
C78_4 H78A_4 0.9900 . ?
C78_4 H78B_4 0.9900 . ?
C79_4 C80_4 1.549(4) . ?
C79_4 H79A_4 0.9900 . ?
C79_4 H79B_4 0.9900 . ?
C80_4 C81_4 1.549(4) . ?
C80_4 H80A_4 0.9900 . ?
C80_4 H80B_4 0.9900 . ?
C81_4 H81A_4 0.9800 . ?
C81_4 H81B_4 0.9800 . ?
C81_4 H81C_4 0.9800 . ?
C1_6 C74_6 1.549(4) . ?
C1_6 C66_6 1.549(4) . ?
C66_6 C67_6 1.549(4) . ?
C66_6 H66A_6 0.9900 . ?
C66_6 H66B_6 0.9900 . ?
C67_6 C68_6 1.549(4) . ?
C67_6 H67A_6 0.9900 . ?
C67_6 H67B_6 0.9900 . ?
C68_6 C69_6 1.549(4) . ?
C68_6 H68A_6 0.9900 . ?
C68_6 H68B_6 0.9900 . ?
C69_6 C70_6 1.549(4) . ?
C69_6 H69A_6 0.9900 . ?
C69_6 H69B_6 0.9900 . ?
C70_6 C71_6 1.549(4) . ?
C70_6 H70A_6 0.9900 . ?
C70_6 H70B_6 0.9900 . ?
C71_6 C72_6 1.549(4) . ?
C71_6 H71A_6 0.9900 . ?
C71_6 H71B_6 0.9900 . ?
C72_6 C73_6 1.549(4) . ?
C72_6 H72A_6 0.9900 . ?
C72_6 H72B_6 0.9900 . ?
C73_6 H73A_6 0.9800 . ?
C73_6 H73B_6 0.9800 . ?
C73_6 H73C_6 0.9800 . ?
C74_6 C75_6 1.549(4) . ?
C74_6 H74A_6 0.9900 . ?
C74_6 H74B_6 0.9900 . ?
C75_6 C76_6 1.549(4) . ?
C75_6 H75A_6 0.9900 . ?
C75_6 H75B_6 0.9900 . ?
C76_6 C77_6 1.549(4) . ?
C76_6 H76A_6 0.9900 . ?
C76_6 H76B_6 0.9900 . ?
C77_6 C78_6 1.549(4) . ?
C77_6 H77A_6 0.9900 . ?
C77_6 H77B_6 0.9900 . ?
C78_6 C79_6 1.549(4) . ?
C78_6 H78A_6 0.9900 . ?
C78_6 H78B_6 0.9900 . ?
C79_6 C80_6 1.549(4) . ?
C79_6 H79A_6 0.9900 . ?
C79_6 H79B_6 0.9900 . ?
C80_6 C81_6 1.549(4) . ?
C80_6 H80A_6 0.9900 . ?
C80_6 H80B_6 0.9900 . ?
C81_6 H81A_6 0.9800 . ?
C81_6 H81B_6 0.9800 . ?
C81_6 H81C_6 0.9800 . ?
